data_4326515
loop_
_publ_author_name
'Daniel L. Reger'
'Jacob J. Horger'
'Agota Debreczeni'
'Mark D. Smith'

_publ_contact_author_address
;
Department of Chemistry and Biochemistry
University of South Carolina
Columbia, South Carolina 29208
USA
;
_publ_contact_author_email reger@mail.chem.sc.edu
_publ_contact_author_fax '1 803 777 9521'
_publ_contact_author_name 'Professor Daniel L. Reger'
_publ_contact_author_phone '1 803 777 2587'
_publ_section_title
;
 Syntheses and Characterization of Copper(II) Carboxylate Dimers Formed
 from Enantiopure Ligands Containing a Strong \p...\p Stacking Synthon:
 Enantioselective Single-Crystal to Single-Crystal Gas/Solid-Mediated
 Transformations
;
_journal_name_full 'Inorganic Chemistry'
_journal_page_first 10225
_journal_page_last 10240
_journal_paper_doi 10.1021/ic201238n
_journal_volume 50
_journal_year 2011
_chemical_absolute_configuration ad
_chemical_formula_moiety 'C138 H103 Cu4 N17 O43, 3(C5 H10 O3) '
_chemical_formula_sum 'C153 H133 Cu4 N17 O52'
_chemical_formula_weight 3295.92
_chemical_name_systematic
; 
 ? 
;
_space_group_IT_number 19
_symmetry_cell_setting orthorhombic
_symmetry_space_group_name_Hall 'P 2ac 2ab'
_symmetry_space_group_name_H-M 'P 21 21 21'
_atom_sites_solution_hydrogens geom
_atom_sites_solution_primary direct
_atom_sites_solution_secondary difmap
_audit_creation_method SHELXL-97
_cell_angle_alpha 90.00
_cell_angle_beta 90.00
_cell_angle_gamma 90.00
_cell_formula_units_Z 4
_cell_length_a 15.1091(8)
_cell_length_b 21.4458(12)
_cell_length_c 52.381(3)
_cell_measurement_reflns_used 4043
_cell_measurement_temperature 150(2)
_cell_measurement_theta_max 15.533
_cell_measurement_theta_min 2.266
_cell_volume 16972.8(16)
_computing_cell_refinement 'SAINT-Plus Version 6.45 (Bruker, 2001)'
_computing_data_collection 'SMART Version 5.625 (Bruker, 2001)'
_computing_data_reduction 'SAINT-Plus Version 6.45 (Bruker, 2001)'
_computing_molecular_graphics various
_computing_publication_material 'SHELXTL Version 6.14 (Bruker, 2000)'
_computing_structure_refinement 'SHELXL-97 (Sheldrick, 1997)'
_computing_structure_solution 'SHELXS-97 (Sheldrick, 1990)'
_diffrn_ambient_temperature 150(2)
_diffrn_measured_fraction_theta_full 0.999
_diffrn_measured_fraction_theta_max 0.999
_diffrn_measurement_device_type 'Bruker SMART APEX CCD diffractometer'
_diffrn_measurement_method 'omega scans'
_diffrn_radiation_monochromator graphite
_diffrn_radiation_source 'fine-focus sealed tube'
_diffrn_radiation_type MoK\a
_diffrn_radiation_wavelength 0.71073
_diffrn_reflns_av_R_equivalents 0.2058
_diffrn_reflns_av_sigmaI/netI 0.2214
_diffrn_reflns_limit_h_max 16
_diffrn_reflns_limit_h_min -16
_diffrn_reflns_limit_k_max 23
_diffrn_reflns_limit_k_min -23
_diffrn_reflns_limit_l_max 56
_diffrn_reflns_limit_l_min -56
_diffrn_reflns_number 167453
_diffrn_reflns_theta_full 22.59
_diffrn_reflns_theta_max 22.59
_diffrn_reflns_theta_min 0.78
_exptl_absorpt_coefficient_mu 0.579
_exptl_absorpt_correction_type none
_exptl_crystal_colour blue
_exptl_crystal_density_diffrn 1.290
_exptl_crystal_description 'rectangular bar'
_exptl_crystal_F_000 6808
_exptl_crystal_size_max 0.24
_exptl_crystal_size_mid 0.10
_exptl_crystal_size_min 0.06
_refine_diff_density_max 0.720
_refine_diff_density_min -0.703
_refine_diff_density_rms 0.103
_refine_ls_abs_structure_details 'Flack H D (1983), Acta Cryst. A39, 876-881'
_refine_ls_abs_structure_Flack 0.05(2)
_refine_ls_extinction_method none
_refine_ls_goodness_of_fit_ref 0.846
_refine_ls_hydrogen_treatment constr
_refine_ls_matrix_type full
_refine_ls_number_parameters 850
_refine_ls_number_reflns 22429
_refine_ls_number_restraints 1351
_refine_ls_restrained_S_all 0.854
_refine_ls_R_factor_all 0.1534
_refine_ls_R_factor_gt 0.0866
_refine_ls_shift/su_max 0.001
_refine_ls_shift/su_mean 0.000
_refine_ls_structure_factor_coef Fsqd
_refine_ls_weighting_details 'calc w=1/[\s^2^(Fo^2^)+(0.0940P)^2^+0.0000P] where P=(Fo^2^+2Fc^2^)/3'
_refine_ls_weighting_scheme calc
_refine_ls_wR_factor_gt 0.1940
_refine_ls_wR_factor_ref 0.2220
_reflns_number_gt 9535
_reflns_number_total 22429
_reflns_threshold_expression >2sigma(I)
_cod_data_source_file ic201238n_si_002_6.cif
_cod_data_source_block 6
_cod_database_code 4326515

loop_
_symmetry_equiv_pos_as_xyz
'x, y, z'
'-x+1/2, -y, z+1/2'
'-x, y+1/2, -z+1/2'
'x+1/2, -y+1/2, -z'

loop_
_atom_site_label
_atom_site_type_symbol
_atom_site_fract_x
_atom_site_fract_y
_atom_site_fract_z
_atom_site_U_iso_or_equiv
_atom_site_adp_type
_atom_site_occupancy
_atom_site_symmetry_multiplicity
_atom_site_calc_flag
_atom_site_refinement_flags
_atom_site_disorder_assembly
_atom_site_disorder_group
Cu1 Cu 0.96193(9) 0.41574(7) 0.30634(3) 0.0413(4) Uani 1 1 d D . .
Cu2 Cu 0.92841(10) 0.40402(7) 0.35698(3) 0.0415(4) Uani 1 1 d . A .
Cu3 Cu 0.55116(9) 0.54425(7) 0.45920(3) 0.0369(4) Uani 1 1 d . A .
Cu4 Cu 0.57194(9) 0.51860(7) 0.41089(3) 0.0349(4) Uani 1 1 d D . .
C1G C 0.4290(7) 0.7299(5) 0.4290(2) 0.048(4) Uiso 1 1 d D . .
C2G C 0.4366(7) 0.7924(5) 0.4412(2) 0.055(4) Uiso 1 1 d D . .
C3G C 0.3645(7) 0.8119(5) 0.4557(2) 0.049(4) Uiso 1 1 d D . .
C4G C 0.2878(7) 0.7799(5) 0.4578(2) 0.053(4) Uiso 1 1 d D . .
C5G C 0.2791(8) 0.7187(5) 0.4452(2) 0.061(4) Uiso 1 1 d D . .
C6G C 0.5119(8) 0.8269(5) 0.4384(2) 0.055(4) Uiso 1 1 d D . .
H6G H 0.5592 0.8129 0.4279 0.065 Uiso 1 1 calc R . .
C7G C 0.5169(9) 0.8858(6) 0.4520(3) 0.071(5) Uiso 1 1 d D . .
H7G H 0.5688 0.9107 0.4511 0.085 Uiso 1 1 calc R . .
C8G C 0.4488(9) 0.9041(7) 0.4656(3) 0.093(5) Uiso 1 1 d D . .
H8G H 0.4542 0.9437 0.4736 0.111 Uiso 1 1 calc R . .
C9G C 0.3715(8) 0.8734(6) 0.4696(3) 0.066(4) Uiso 1 1 d D . .
C10G C 0.2972(8) 0.8884(6) 0.4828(3) 0.077(5) Uiso 1 1 d D . .
H10G H 0.2986 0.9277 0.4911 0.093 Uiso 1 1 calc R . .
C11G C 0.2239(8) 0.8568(6) 0.4857(2) 0.057(4) Uiso 1 1 d D . .
H11G H 0.1771 0.8724 0.4960 0.068 Uiso 1 1 calc R . .
C12G C 0.2164(8) 0.7989(6) 0.4730(2) 0.066(4) Uiso 1 1 d D . .
H12G H 0.1649 0.7739 0.4747 0.079 Uiso 1 1 calc R . .
C13G C 0.3482(8) 0.6340(5) 0.4188(2) 0.041(3) Uiso 1 1 d D . .
H13G H 0.2939 0.6129 0.4255 0.049 Uiso 1 1 calc R . .
N1G N 0.3530(6) 0.6964(4) 0.43244(18) 0.045(3) Uiso 1 1 d D . .
O1G O 0.4901(5) 0.7097(4) 0.41568(16) 0.054(2) Uiso 1 1 d D . .
O2G O 0.2133(6) 0.6868(4) 0.44469(18) 0.072(3) Uiso 1 1 d D . .
C14G C 0.3286(10) 0.6488(7) 0.3908(3) 0.066(4) Uiso 1 1 d . . .
H14O H 0.2845 0.6829 0.3899 0.079 Uiso 1 1 calc R . .
H14P H 0.3835 0.6634 0.3824 0.079 Uiso 1 1 calc R . .
C15G C 0.2939(9) 0.5930(7) 0.3769(3) 0.061(4) Uiso 1 1 d . . .
C16G C 0.4223(8) 0.5918(6) 0.4247(2) 0.043(3) Uiso 1 1 d . . .
N2G N 0.3098(8) 0.5900(6) 0.3522(2) 0.092(4) Uiso 1 1 d . . .
H2G1 H 0.2934 0.5570 0.3435 0.110 Uiso 1 1 calc R . .
H2G2 H 0.3369 0.6210 0.3445 0.110 Uiso 1 1 calc R . .
O3G O 0.2551(7) 0.5485(5) 0.38798(19) 0.079(3) Uiso 1 1 d . . .
O4G O 0.4460(5) 0.5876(3) 0.44762(13) 0.040(2) Uiso 1 1 d . A .
O5G O 0.4554(5) 0.5630(3) 0.40650(14) 0.038(2) Uiso 1 1 d . . .
C1A C 0.6867(10) 0.3881(6) 0.2844(3) 0.0993(14) Uiso 1 1 d D A .
C2A C 0.6777(7) 0.3626(6) 0.2578(2) 0.0993(14) Uiso 1 1 d D . .
C3A C 0.6605(7) 0.4056(6) 0.2387(2) 0.0993(14) Uiso 1 1 d D . .
C4A C 0.6493(11) 0.4670(6) 0.2426(2) 0.0993(14) Uiso 1 1 d D . .
C5A C 0.6578(11) 0.4927(6) 0.2692(2) 0.0993(14) Uiso 1 1 d D A .
C6A C 0.6851(11) 0.2986(7) 0.2553(3) 0.0993(14) Uiso 1 1 d D . .
H6A H 0.6982 0.2722 0.2694 0.119 Uiso 1 1 calc R . .
C7A C 0.6714(11) 0.2739(7) 0.2294(3) 0.0993(14) Uiso 1 1 d D . .
H7A H 0.6665 0.2305 0.2261 0.119 Uiso 1 1 calc R . .
C8A C 0.6664(11) 0.3150(7) 0.2114(3) 0.0993(14) Uiso 1 1 d D . .
H8A H 0.6711 0.2980 0.1947 0.119 Uiso 1 1 calc R . .
C9A C 0.6560(11) 0.3765(6) 0.2118(3) 0.0993(14) Uiso 1 1 d D . .
C10A C 0.6355(10) 0.4217(7) 0.1968(3) 0.0993(14) Uiso 1 1 d D . .
H10A H 0.6247 0.4080 0.1799 0.119 Uiso 1 1 calc R . .
C11A C 0.6260(11) 0.4814(7) 0.1992(3) 0.0993(14) Uiso 1 1 d D . .
H11A H 0.6133 0.5061 0.1846 0.119 Uiso 1 1 calc R . .
C12A C 0.6344(10) 0.5095(7) 0.2230(3) 0.0993(14) Uiso 1 1 d D . .
H12A H 0.6304 0.5532 0.2256 0.119 Uiso 1 1 calc R . .
C16A C 0.7898(8) 0.4500(6) 0.3197(2) 0.043(3) Uiso 1 1 d D . .
N1A N 0.6761(9) 0.4509(6) 0.2894(2) 0.0993(14) Uiso 1 1 d D . .
O1A O 0.7032(7) 0.3512(5) 0.3016(2) 0.0993(14) Uiso 1 1 d D . .
O2A O 0.6495(7) 0.5480(5) 0.2750(2) 0.0993(14) Uiso 1 1 d D . .
O4A O 0.8456(5) 0.4498(4) 0.30175(16) 0.051(2) Uiso 1 1 d . A .
O5A O 0.8126(5) 0.4389(4) 0.34326(14) 0.040(2) Uiso 1 1 d . A .
C13A C 0.7000(7) 0.4697(6) 0.3150(2) 0.0417(17) Uiso 0.50 1 d PD A 3
H13A H 0.6953 0.5160 0.3167 0.050 Uiso 0.50 1 calc PR A 3
C14A C 0.6356(14) 0.4374(11) 0.3337(3) 0.0417(17) Uiso 0.50 1 d PD A 3
H14A H 0.5751 0.4493 0.3283 0.050 Uiso 0.50 1 calc PR A 3
H14B H 0.6411 0.3920 0.3307 0.050 Uiso 0.50 1 calc PR A 3
C15A C 0.6396(14) 0.4468(8) 0.3625(3) 0.0417(17) Uiso 0.50 1 d PD A 3
N2A N 0.6689(11) 0.3997(8) 0.3780(3) 0.0417(17) Uiso 0.50 1 d PD A 3
H2A1 H 0.6632 0.4029 0.3947 0.050 Uiso 0.50 1 calc PR A 3
H2A2 H 0.6935 0.3663 0.3713 0.050 Uiso 0.50 1 calc PR A 3
O3A O 0.6048(10) 0.4939(8) 0.3728(2) 0.0417(17) Uiso 0.50 1 d PD A 3
C13Z C 0.7000(7) 0.4697(6) 0.3150(2) 0.0417(17) Uiso 0.50 1 d PD A 4
H13Z H 0.7092 0.5154 0.3124 0.050 Uiso 0.50 1 calc PR A 4
C14Z C 0.6302(13) 0.4708(11) 0.3345(3) 0.0417(17) Uiso 0.50 1 d PD A 4
H14Z H 0.6183 0.4267 0.3389 0.050 Uiso 0.50 1 calc PR A 4
H14Y H 0.5764 0.4865 0.3259 0.050 Uiso 0.50 1 calc PR A 4
C15Z C 0.6363(12) 0.5051(9) 0.3594(3) 0.0417(17) Uiso 0.50 1 d PD A 4
N2Z N 0.7007(11) 0.5473(8) 0.3608(3) 0.0417(17) Uiso 0.50 1 d PD A 4
H2Z1 H 0.7008 0.5749 0.3732 0.050 Uiso 0.50 1 calc PR A 4
H2Z2 H 0.7431 0.5476 0.3493 0.050 Uiso 0.50 1 calc PR A 4
O3Z O 0.5701(10) 0.4928(8) 0.37196(18) 0.0417(17) Uiso 0.50 1 d PD A 4
C1B C 0.9871(8) 0.1950(7) 0.3126(3) 0.0788(12) Uiso 1 1 d D . .
C2B C 1.0464(8) 0.1589(7) 0.2945(2) 0.0788(12) Uiso 1 1 d D . .
C3B C 1.0051(8) 0.1276(7) 0.2751(3) 0.0788(12) Uiso 1 1 d D . .
C4B C 0.9190(8) 0.1306(7) 0.2698(2) 0.0788(12) Uiso 1 1 d D . .
C5B C 0.8560(8) 0.1654(7) 0.2878(2) 0.0788(12) Uiso 1 1 d D . .
C6B C 1.1343(8) 0.1581(7) 0.2988(3) 0.0788(12) Uiso 1 1 d D . .
H6B H 1.1597 0.1811 0.3124 0.095 Uiso 1 1 calc R . .
C7B C 1.1902(9) 0.1198(7) 0.2814(3) 0.0788(12) Uiso 1 1 d D . .
H7B H 1.2523 0.1155 0.2837 0.095 Uiso 1 1 calc R . .
C8B C 1.1484(8) 0.0930(7) 0.2631(3) 0.0788(12) Uiso 1 1 d D . .
H8B H 1.1856 0.0701 0.2519 0.095 Uiso 1 1 calc R . .
C9B C 1.0643(8) 0.0911(7) 0.2568(2) 0.0788(12) Uiso 1 1 d D . .
C10B C 1.0189(9) 0.0653(7) 0.2378(3) 0.0788(12) Uiso 1 1 d D . .
H10B H 1.0532 0.0403 0.2265 0.095 Uiso 1 1 calc R . .
C11B C 0.9374(9) 0.0687(6) 0.2322(2) 0.0788(12) Uiso 1 1 d D . .
H11B H 0.9143 0.0497 0.2172 0.095 Uiso 1 1 calc R . .
C12B C 0.8820(9) 0.1021(7) 0.2494(2) 0.0788(12) Uiso 1 1 d D . .
H12B H 0.8199 0.1044 0.2466 0.095 Uiso 1 1 calc R . .
C13B C 0.8446(10) 0.2387(7) 0.3244(3) 0.0788(12) Uiso 1 1 d D B .
H13B H 0.7853 0.2445 0.3162 0.095 Uiso 1 1 calc R . .
N1B N 0.8982(7) 0.1968(6) 0.3077(2) 0.0788(12) Uiso 1 1 d D . .
O1B O 1.0196(6) 0.2215(5) 0.33077(19) 0.0788(12) Uiso 1 1 d D . .
O2B O 0.7787(6) 0.1738(5) 0.28386(18) 0.0788(12) Uiso 1 1 d D . .
C14B C 0.8315(9) 0.2040(6) 0.3490(2) 0.057(4) Uiso 1 1 d . . .
H14C H 0.8865 0.2062 0.3592 0.068 Uiso 1 1 calc R . .
H14D H 0.8194 0.1596 0.3453 0.068 Uiso 1 1 calc R . .
C15B C 0.7511(10) 0.2327(7) 0.3651(3) 0.066(4) Uiso 1 1 d . . .
C16B C 0.8860(8) 0.3014(6) 0.3275(2) 0.043(3) Uiso 1 1 d . . .
N2B N 0.7611(8) 0.2321(6) 0.3889(2) 0.076(4) Uiso 1 1 d . . .
H2B1 H 0.7234 0.2520 0.3988 0.091 Uiso 1 1 calc R . .
H2B2 H 0.8059 0.2117 0.3957 0.091 Uiso 1 1 calc R . .
O3B O 0.6895(7) 0.2604(5) 0.3544(2) 0.092(4) Uiso 1 1 d . . .
O4B O 0.9136(5) 0.3286(3) 0.30763(14) 0.040(2) Uiso 1 1 d . B .
O5B O 0.8851(5) 0.3221(4) 0.34994(15) 0.039(2) Uiso 1 1 d . A .
C1C C 1.2567(11) 0.4452(6) 0.3125(3) 0.0982(16) Uiso 1 1 d D . .
C2C C 1.3061(11) 0.4680(6) 0.2888(3) 0.0982(16) Uiso 1 1 d D . .
C3C C 1.3471(11) 0.4213(6) 0.2747(3) 0.0982(16) Uiso 1 1 d D . .
C4C C 1.3433(11) 0.3600(6) 0.2800(3) 0.0982(16) Uiso 1 1 d D . .
C5C C 1.2876(11) 0.3362(6) 0.3015(3) 0.0982(16) Uiso 1 1 d D . .
C6C C 1.3110(10) 0.5301(7) 0.2846(3) 0.0982(16) Uiso 1 1 d D . .
H6C H 1.2838 0.5588 0.2960 0.118 Uiso 1 1 calc R . .
C7C C 1.3605(11) 0.5523(7) 0.2615(3) 0.0982(16) Uiso 1 1 d D . .
H7C H 1.3646 0.5949 0.2566 0.118 Uiso 1 1 calc R . .
C8C C 1.3973(11) 0.5063(7) 0.2490(3) 0.0982(16) Uiso 1 1 d D . .
H8C H 1.4322 0.5206 0.2351 0.118 Uiso 1 1 calc R . .
C9C C 1.3981(11) 0.4446(7) 0.2509(3) 0.0982(16) Uiso 1 1 d D . .
C10C C 1.4274(11) 0.3952(7) 0.2383(3) 0.0982(16) Uiso 1 1 d D . .
H10C H 1.4574 0.4047 0.2228 0.118 Uiso 1 1 calc R . .
C11C C 1.4223(11) 0.3372(7) 0.2432(3) 0.0982(16) Uiso 1 1 d D . .
H11C H 1.4479 0.3088 0.2315 0.118 Uiso 1 1 calc R . .
C12C C 1.3801(10) 0.3121(7) 0.2656(3) 0.0982(16) Uiso 1 1 d D . .
H12C H 1.3777 0.2691 0.2699 0.118 Uiso 1 1 calc R . .
C13C C 1.2021(11) 0.3618(8) 0.3406(3) 0.0982(16) Uiso 1 1 d D B .
H13C H 1.2075 0.3154 0.3418 0.118 Uiso 1 1 calc R . .
N1C N 1.2526(9) 0.3833(5) 0.3181(2) 0.0982(16) Uiso 1 1 d D . .
O1C O 1.2154(7) 0.4823(5) 0.32542(19) 0.085(3) Uiso 1 1 d D . .
O2C O 1.2766(7) 0.2835(5) 0.3072(2) 0.103(4) Uiso 1 1 d D . .
C14C C 1.2327(8) 0.3905(7) 0.3663(3) 0.062(4) Uiso 1 1 d . . .
H14E H 1.2151 0.4349 0.3671 0.074 Uiso 1 1 calc R . .
H14F H 1.2045 0.3682 0.3807 0.074 Uiso 1 1 calc R . .
C15C C 1.3346(9) 0.3847(7) 0.3682(3) 0.060(4) Uiso 1 1 d . . .
C16C C 1.1050(8) 0.3782(6) 0.3358(2) 0.046(4) Uiso 1 1 d . . .
N2C N 1.3756(8) 0.4346(6) 0.3756(2) 0.071(4) Uiso 1 1 d . . .
H2C1 H 1.4336 0.4344 0.3772 0.085 Uiso 1 1 calc R . .
H2C2 H 1.3455 0.4688 0.3789 0.085 Uiso 1 1 calc R . .
O3C O 1.3693(7) 0.3364(5) 0.3632(2) 0.086(3) Uiso 1 1 d . . .
O4C O 1.0779(5) 0.3856(4) 0.31395(15) 0.049(2) Uiso 1 1 d . B .
O5C O 1.0560(5) 0.3773(4) 0.35570(15) 0.047(2) Uiso 1 1 d . A .
C1D C 0.9055(7) 0.6295(6) 0.3228(2) 0.064(4) Uiso 1 1 d D . .
C2D C 0.8775(7) 0.6708(5) 0.3016(2) 0.048(4) Uiso 1 1 d D . .
C3D C 0.9394(7) 0.7048(6) 0.2884(2) 0.064(4) Uiso 1 1 d D . .
C4D C 1.0255(8) 0.7051(6) 0.2951(2) 0.068(4) Uiso 1 1 d D . .
C5D C 1.0567(9) 0.6666(7) 0.3169(3) 0.108(6) Uiso 1 1 d D . .
C6D C 0.7894(8) 0.6690(7) 0.2953(3) 0.080(5) Uiso 1 1 d D . .
H6D H 0.7488 0.6424 0.3038 0.097 Uiso 1 1 calc R . .
C7D C 0.7620(10) 0.7108(8) 0.2747(3) 0.112(7) Uiso 1 1 d D . .
H7D H 0.7011 0.7177 0.2713 0.135 Uiso 1 1 calc R . .
C8D C 0.8228(9) 0.7383(8) 0.2612(3) 0.095(6) Uiso 1 1 d D . .
H8D H 0.8029 0.7577 0.2459 0.114 Uiso 1 1 calc R . .
C9D C 0.9106(8) 0.7431(6) 0.2660(2) 0.070(5) Uiso 1 1 d D . .
C10D C 0.9786(8) 0.7706(6) 0.2532(3) 0.067(4) Uiso 1 1 d D . .
H10D H 0.9633 0.7930 0.2381 0.080 Uiso 1 1 calc R . .
C11D C 1.0618(10) 0.7696(7) 0.2592(3) 0.100(6) Uiso 1 1 d D . .
H11D H 1.1044 0.7894 0.2486 0.120 Uiso 1 1 calc R . .
C12D C 1.0883(9) 0.7382(7) 0.2819(3) 0.086(5) Uiso 1 1 d D . .
H12D H 1.1478 0.7402 0.2877 0.104 Uiso 1 1 calc R . .
C13D C 1.0238(9) 0.5848(6) 0.3482(2) 0.068(4) Uiso 1 1 d D B .
H13D H 1.0900 0.5852 0.3486 0.082 Uiso 1 1 calc R . .
N1D N 0.9945(6) 0.6289(5) 0.3291(2) 0.057(3) Uiso 1 1 d D . .
O1D O 0.8559(6) 0.5940(4) 0.33409(17) 0.067(3) Uiso 1 1 d D . .
O2D O 1.1328(8) 0.6670(6) 0.3250(2) 0.127(5) Uiso 1 1 d D . .
C14D C 0.9870(11) 0.6057(8) 0.3759(3) 0.095(6) Uiso 1 1 d . . .
H14G H 0.9216 0.6066 0.3753 0.114 Uiso 1 1 calc R . .
H14H H 1.0048 0.5740 0.3886 0.114 Uiso 1 1 calc R . .
C15D C 1.0194(14) 0.6672(10) 0.3844(4) 0.107(7) Uiso 1 1 d . . .
C16D C 0.9935(8) 0.5196(6) 0.3427(2) 0.045(4) Uiso 1 1 d . . .
N2D N 1.0916(10) 0.6635(7) 0.4009(3) 0.116(5) Uiso 1 1 d . . .
H2D1 H 1.1125 0.6976 0.4081 0.139 Uiso 1 1 calc R . .
H2D2 H 1.1164 0.6272 0.4041 0.139 Uiso 1 1 calc R . .
O3D O 0.9847(10) 0.7140(7) 0.3796(3) 0.141(5) Uiso 1 1 d . . .
O4D O 0.9974(5) 0.5028(4) 0.32006(15) 0.043(2) Uiso 1 1 d . B .
O5D O 0.9719(5) 0.4869(4) 0.36132(15) 0.051(2) Uiso 1 1 d . A .
C1E C 0.7299(7) 0.3828(5) 0.48725(19) 0.045(4) Uiso 1 1 d D . .
C2E C 0.7377(8) 0.3513(6) 0.5128(2) 0.058(4) Uiso 1 1 d D . .
C3E C 0.8080(8) 0.3676(6) 0.5286(2) 0.063(4) Uiso 1 1 d D . .
C4E C 0.8720(8) 0.4072(7) 0.5217(2) 0.073(5) Uiso 1 1 d D . .
C5E C 0.8677(8) 0.4382(6) 0.4968(2) 0.053(4) Uiso 1 1 d D . .
C6E C 0.6760(9) 0.3094(6) 0.5199(2) 0.070(5) Uiso 1 1 d D . .
H6E H 0.6296 0.2987 0.5085 0.084 Uiso 1 1 calc R . .
C7E C 0.6800(10) 0.2798(8) 0.5456(3) 0.102(6) Uiso 1 1 d D . .
H7E H 0.6357 0.2521 0.5516 0.122 Uiso 1 1 calc R . .
C8E C 0.7482(10) 0.2948(8) 0.5588(3) 0.100(6) Uiso 1 1 d D . .
H8E H 0.7533 0.2729 0.5746 0.120 Uiso 1 1 calc R . .
C9E C 0.8130(10) 0.3354(7) 0.5545(3) 0.087(5) Uiso 1 1 d D . .
C10E C 0.8853(10) 0.3520(8) 0.5681(3) 0.112(7) Uiso 1 1 d D . .
H10E H 0.8904 0.3341 0.5846 0.135 Uiso 1 1 calc R . .
C11E C 0.9485(11) 0.3893(7) 0.5614(3) 0.100(6) Uiso 1 1 d D . .
H11E H 0.9978 0.3960 0.5723 0.121 Uiso 1 1 calc R . .
C12E C 0.9427(9) 0.4197(7) 0.5375(3) 0.090(5) Uiso 1 1 d D . .
H12E H 0.9871 0.4485 0.5324 0.108 Uiso 1 1 calc R . .
C13E C 0.7908(8) 0.4489(6) 0.45451(19) 0.043(3) Uiso 1 1 d D A .
H13E H 0.8369 0.4822 0.4537 0.051 Uiso 1 1 calc R . .
N1E N 0.7968(6) 0.4215(4) 0.48006(16) 0.042(3) Uiso 1 1 d D . .
O1E O 0.6705(5) 0.3693(4) 0.47200(15) 0.048(2) Uiso 1 1 d D . .
O2E O 0.9227(6) 0.4740(4) 0.48841(17) 0.079(3) Uiso 1 1 d D . .
C14E C 0.8181(10) 0.3990(7) 0.4350(3) 0.072(5) Uiso 1 1 d . . .
H14I H 0.7647 0.3751 0.4301 0.087 Uiso 1 1 calc R . .
H14J H 0.8592 0.3696 0.4435 0.087 Uiso 1 1 calc R . .
C15E C 0.8629(13) 0.4234(10) 0.4104(4) 0.106(6) Uiso 1 1 d . B .
C16E C 0.7040(8) 0.4802(6) 0.4499(2) 0.036(3) Uiso 1 1 d . . .
N2E N 0.8620(10) 0.4849(8) 0.4066(3) 0.133(6) Uiso 1 1 d . . .
H2E1 H 0.8852 0.5007 0.3925 0.159 Uiso 1 1 calc R . .
H2E2 H 0.8383 0.5098 0.4181 0.159 Uiso 1 1 calc R . .
O3E O 0.8922(6) 0.3940(4) 0.39605(18) 0.062(3) Uiso 1 1 d . . .
O4E O 0.6643(5) 0.5045(4) 0.46775(14) 0.043(2) Uiso 1 1 d . A .
O5E O 0.6821(5) 0.4808(4) 0.42622(14) 0.040(2) Uiso 1 1 d . A .
C1F C 0.3245(8) 0.3771(7) 0.4564(3) 0.0796(12) Uiso 1 1 d D . .
C2F C 0.2445(8) 0.3643(7) 0.4729(2) 0.0796(12) Uiso 1 1 d D . .
C3F C 0.2580(8) 0.3346(7) 0.4957(2) 0.0796(12) Uiso 1 1 d D . .
C4F C 0.3339(8) 0.3083(7) 0.5028(2) 0.0796(12) Uiso 1 1 d D . .
C5F C 0.4127(8) 0.3128(7) 0.4855(2) 0.0796(12) Uiso 1 1 d D . .
C6F C 0.1667(8) 0.3888(7) 0.4640(3) 0.0796(12) Uiso 1 1 d D . .
H6F H 0.1623 0.4124 0.4487 0.096 Uiso 1 1 calc R . .
C7F C 0.0894(9) 0.3744(7) 0.4808(3) 0.0796(12) Uiso 1 1 d D . .
H7F H 0.0312 0.3875 0.4765 0.096 Uiso 1 1 calc R . .
C8F C 0.1050(9) 0.3436(7) 0.5015(3) 0.0796(12) Uiso 1 1 d D . .
H8F H 0.0525 0.3322 0.5103 0.096 Uiso 1 1 calc R . .
C9F C 0.1773(8) 0.3243(7) 0.5131(3) 0.0796(12) Uiso 1 1 d D . .
C10F C 0.1957(9) 0.2885(7) 0.5332(3) 0.0796(12) Uiso 1 1 d D . .
H10F H 0.1464 0.2766 0.5434 0.096 Uiso 1 1 calc R . .
C11F C 0.2707(9) 0.2680(7) 0.5407(3) 0.0796(12) Uiso 1 1 d D . .
H11F H 0.2758 0.2486 0.5569 0.096 Uiso 1 1 calc R . .
C12F C 0.3470(9) 0.2742(7) 0.5248(2) 0.0796(12) Uiso 1 1 d D . .
H12F H 0.4025 0.2562 0.5291 0.096 Uiso 1 1 calc R . .
C13F C 0.4760(9) 0.3550(7) 0.4453(3) 0.0796(12) Uiso 1 1 d D A .
H13F H 0.5295 0.3382 0.4542 0.096 Uiso 1 1 calc R . .
N1F N 0.4019(7) 0.3484(5) 0.4632(2) 0.0796(12) Uiso 1 1 d D . .
O1F O 0.3212(6) 0.4078(5) 0.43682(19) 0.0796(12) Uiso 1 1 d D . .
O2F O 0.4823(6) 0.2854(5) 0.48831(18) 0.0796(12) Uiso 1 1 d D . .
C14F C 0.4613(8) 0.3143(6) 0.4219(2) 0.044(3) Uiso 1 1 d . . .
H14K H 0.4343 0.2744 0.4273 0.053 Uiso 1 1 calc R . .
H14L H 0.4190 0.3354 0.4103 0.053 Uiso 1 1 calc R . .
C15F C 0.5463(10) 0.3009(6) 0.4074(3) 0.058(4) Uiso 1 1 d . . .
C16F C 0.4935(7) 0.4236(6) 0.4405(2) 0.035(3) Uiso 1 1 d . . .
N2F N 0.5395(9) 0.2943(5) 0.3821(2) 0.088(4) Uiso 1 1 d . . .
H2F1 H 0.5866 0.2853 0.3730 0.105 Uiso 1 1 calc R . .
H2F2 H 0.4878 0.2990 0.3746 0.105 Uiso 1 1 calc R . .
O3F O 0.6193(6) 0.2943(4) 0.41780(16) 0.053(2) Uiso 1 1 d . . .
O4F O 0.4959(5) 0.4605(4) 0.45781(15) 0.039(2) Uiso 1 1 d . A .
O5F O 0.5194(5) 0.4379(3) 0.41746(14) 0.041(2) Uiso 1 1 d . A .
C1H C 0.8300(7) 0.6477(5) 0.4434(2) 0.052(4) Uiso 1 1 d D . .
C2H C 0.9126(7) 0.6501(5) 0.4590(2) 0.048(3) Uiso 1 1 d D . .
C3H C 0.9245(7) 0.7030(5) 0.4743(2) 0.049(4) Uiso 1 1 d D . .
C4H C 0.8635(7) 0.7491(5) 0.4763(2) 0.044(3) Uiso 1 1 d D . .
C5H C 0.7792(7) 0.7458(5) 0.4619(2) 0.042(3) Uiso 1 1 d D . .
C6H C 0.9755(7) 0.6054(6) 0.4559(2) 0.062(4) Uiso 1 1 d D . .
H6H H 0.9666 0.5719 0.4443 0.074 Uiso 1 1 calc R . .
C7H C 1.0575(9) 0.6099(6) 0.4710(3) 0.081(5) Uiso 1 1 d D . .
H7H H 1.1021 0.5787 0.4700 0.097 Uiso 1 1 calc R . .
C8H C 1.0664(9) 0.6591(6) 0.4859(3) 0.075(5) Uiso 1 1 d D . .
H8H H 1.1197 0.6613 0.4954 0.090 Uiso 1 1 calc R . .
C9H C 1.0094(8) 0.7065(6) 0.4893(3) 0.072(5) Uiso 1 1 d D . .
C10H C 1.0148(9) 0.7578(6) 0.5047(3) 0.074(5) Uiso 1 1 d D . .
H10H H 1.0661 0.7614 0.5151 0.089 Uiso 1 1 calc R . .
C11H C 0.9569(8) 0.8018(6) 0.5064(2) 0.066(4) Uiso 1 1 d D . .
H11H H 0.9685 0.8366 0.5171 0.079 Uiso 1 1 calc R . .
C12H C 0.8766(8) 0.7991(5) 0.4927(2) 0.051(4) Uiso 1 1 d D . .
H12H H 0.8328 0.8305 0.4947 0.061 Uiso 1 1 calc R . .
C13H C 0.6944(8) 0.6935(6) 0.4265(2) 0.052(4) Uiso 1 1 d D A .
H13H H 0.6527 0.7274 0.4318 0.062 Uiso 1 1 calc R . .
N1H N 0.7712(6) 0.6963(4) 0.44447(17) 0.043(3) Uiso 1 1 d D . .
O1H O 0.8153(5) 0.6032(4) 0.42897(15) 0.051(2) Uiso 1 1 d D . .
O2H O 0.7182(6) 0.7830(4) 0.46331(17) 0.066(3) Uiso 1 1 d D . .
C14H C 0.7231(10) 0.7083(7) 0.3985(3) 0.065(4) Uiso 1 1 d . . .
H14M H 0.7745 0.6821 0.3938 0.078 Uiso 1 1 calc R . .
H14N H 0.6740 0.6986 0.3867 0.078 Uiso 1 1 calc R . .
C15H C 0.7468(13) 0.7740(10) 0.3963(3) 0.100(6) Uiso 1 1 d . . .
C16H C 0.6431(8) 0.6304(6) 0.4295(2) 0.043(3) Uiso 1 1 d . . .
N2H N 0.8320(10) 0.7881(7) 0.3903(3) 0.104(5) Uiso 1 1 d . . .
H2H1 H 0.8495 0.8272 0.3900 0.124 Uiso 1 1 calc R . .
H2H2 H 0.8697 0.7581 0.3867 0.124 Uiso 1 1 calc R . .
O3H O 0.6943(8) 0.8193(6) 0.4014(2) 0.101(4) Uiso 1 1 d . . .
O4H O 0.6216(5) 0.6195(4) 0.45234(15) 0.040(2) Uiso 1 1 d . A .
O5H O 0.6294(4) 0.6009(3) 0.40981(14) 0.0330(19) Uiso 1 1 d . A .
N3I N 0.9749(11) 0.4176(11) 0.26561(19) 0.056(2) Uiso 0.50 1 d PGD B 1
C21I C 0.9028(9) 0.4229(11) 0.2493(3) 0.056(2) Uiso 0.50 1 d PG B 1
H21I H 0.8445 0.4238 0.2560 0.067 Uiso 0.50 1 calc PR B 1
C22I C 0.9161(10) 0.4269(10) 0.2231(3) 0.056(2) Uiso 0.50 1 d PG B 1
H22I H 0.8668 0.4305 0.2119 0.067 Uiso 0.50 1 calc PR B 1
C23I C 1.0014(12) 0.4255(9) 0.21319(19) 0.056(2) Uiso 0.50 1 d PG B 1
H23I H 1.0105 0.4283 0.1953 0.067 Uiso 0.50 1 calc PR B 1
C24I C 1.0736(9) 0.4203(10) 0.2295(3) 0.056(2) Uiso 0.50 1 d PG B 1
H24I H 1.1319 0.4194 0.2228 0.067 Uiso 0.50 1 calc PR B 1
C25I C 1.0603(9) 0.4163(11) 0.2557(3) 0.056(2) Uiso 0.50 1 d PG B 1
H25I H 1.1096 0.4127 0.2669 0.067 Uiso 0.50 1 calc PR B 1
N3J N 1.0046(11) 0.4177(11) 0.2671(2) 0.056(2) Uiso 0.50 1 d PGD B 2
C21J C 0.9400(8) 0.4250(11) 0.2485(3) 0.056(2) Uiso 0.50 1 d PG B 2
H21J H 0.8791 0.4242 0.2531 0.067 Uiso 0.50 1 calc PR B 2
C22J C 0.9643(10) 0.4335(10) 0.2231(3) 0.056(2) Uiso 0.50 1 d PG B 2
H22J H 0.9202 0.4385 0.2104 0.067 Uiso 0.50 1 calc PR B 2
C23J C 1.0533(12) 0.4347(9) 0.2164(2) 0.056(2) Uiso 0.50 1 d PG B 2
H23J H 1.0700 0.4405 0.1991 0.067 Uiso 0.50 1 calc PR B 2
C24J C 1.1180(8) 0.4274(10) 0.2351(3) 0.056(2) Uiso 0.50 1 d PG B 2
H24J H 1.1788 0.4282 0.2305 0.067 Uiso 0.50 1 calc PR B 2
C25J C 1.0936(10) 0.4189(11) 0.2604(3) 0.056(2) Uiso 0.50 1 d PG B 2
H25J H 1.1378 0.4139 0.2732 0.067 Uiso 0.50 1 calc PR B 2
O36 O 0.5122(6) 0.5484(5) 0.50055(17) 0.069(3) Uiso 1 1 d D . .
O37 O 0.4011(8) 0.4844(6) 0.5144(3) 0.148(5) Uiso 1 1 d D . .
O38 O 0.6373(8) 0.4761(6) 0.5217(2) 0.126(5) Uiso 1 1 d D A .
C31 C 0.4898(12) 0.5004(9) 0.5124(4) 0.120(7) Uiso 1 1 d D A .
C32 C 0.3246(11) 0.5271(9) 0.5014(4) 0.132(8) Uiso 1 1 d D A .
H32A H 0.3416 0.5717 0.5016 0.158 Uiso 1 1 calc R . .
H32B H 0.3136 0.5141 0.4835 0.158 Uiso 1 1 calc R . .
C33 C 0.2489(12) 0.5167(10) 0.5168(4) 0.154(9) Uiso 1 1 d D . .
H33A H 0.2043 0.4938 0.5069 0.231 Uiso 1 1 calc R A .
H33B H 0.2243 0.5568 0.5223 0.231 Uiso 1 1 calc R . .
H33C H 0.2656 0.4922 0.5318 0.231 Uiso 1 1 calc R . .
C34 C 0.5499(10) 0.4517(7) 0.5213(3) 0.095(5) Uiso 1 1 d D . .
H34 H 0.5481 0.4166 0.5087 0.114 Uiso 1 1 calc R A .
C35 C 0.5233(11) 0.4268(8) 0.5469(3) 0.118(7) Uiso 1 1 d D A .
H35A H 0.5556 0.3880 0.5503 0.176 Uiso 1 1 calc R . .
H35B H 0.4595 0.4184 0.5470 0.176 Uiso 1 1 calc R . .
H35C H 0.5374 0.4575 0.5601 0.176 Uiso 1 1 calc R . .
O46 O 0.6823(10) 0.7066(8) 0.6073(3) 0.166(6) Uiso 1 1 d D . .
O47 O 0.5571(10) 0.6491(7) 0.6028(3) 0.165(6) Uiso 1 1 d D . .
O48 O 0.6761(10) 0.6975(8) 0.6584(3) 0.182(7) Uiso 1 1 d D . .
C41 C 0.6186(15) 0.6795(13) 0.6182(4) 0.207(13) Uiso 1 1 d D . .
C42 C 0.5504(16) 0.6654(10) 0.5725(3) 0.166(9) Uiso 1 1 d D . .
H42A H 0.5289 0.7085 0.5697 0.199 Uiso 1 1 calc R . .
H42B H 0.6082 0.6601 0.5639 0.199 Uiso 1 1 calc R . .
C43 C 0.4884(15) 0.6210(11) 0.5641(4) 0.176(10) Uiso 1 1 d D . .
H43A H 0.5065 0.5795 0.5698 0.264 Uiso 1 1 calc R . .
H43B H 0.4855 0.6218 0.5454 0.264 Uiso 1 1 calc R . .
H43C H 0.4300 0.6310 0.5711 0.264 Uiso 1 1 calc R . .
C44 C 0.6141(12) 0.6603(9) 0.6454(3) 0.140(8) Uiso 1 1 d D . .
H44 H 0.6307 0.6154 0.6470 0.168 Uiso 1 1 calc R . .
C45 C 0.5224(12) 0.6700(11) 0.6553(4) 0.183(11) Uiso 1 1 d D . .
H45A H 0.5154 0.6478 0.6715 0.274 Uiso 1 1 calc R . .
H45B H 0.4796 0.6538 0.6428 0.274 Uiso 1 1 calc R . .
H45C H 0.5120 0.7146 0.6579 0.274 Uiso 1 1 calc R . .
O56 O 0.7690(13) 0.5810(9) 0.6327(3) 0.230(3) Uiso 1 1 d D . .
O57 O 0.8194(13) 0.5889(8) 0.5927(3) 0.230(3) Uiso 1 1 d D . .
O58 O 0.8407(12) 0.6963(9) 0.6434(4) 0.230(3) Uiso 1 1 d D . .
C51 C 0.8286(17) 0.6032(12) 0.6186(4) 0.230(3) Uiso 1 1 d D . .
C52 C 0.7350(15) 0.5507(12) 0.5805(5) 0.230(3) Uiso 1 1 d D . .
H52A H 0.6797 0.5574 0.5903 0.276 Uiso 1 1 calc R . .
H52B H 0.7253 0.5606 0.5623 0.276 Uiso 1 1 calc R . .
C53 C 0.7707(18) 0.4903(10) 0.5842(5) 0.230(3) Uiso 1 1 d D . .
H53A H 0.8349 0.4933 0.5865 0.345 Uiso 1 1 calc R . .
H53B H 0.7577 0.4644 0.5692 0.345 Uiso 1 1 calc R . .
H53C H 0.7441 0.4713 0.5994 0.345 Uiso 1 1 calc R . .
C54 C 0.8773(15) 0.6616(10) 0.6230(5) 0.230(3) Uiso 1 1 d D . .
H54 H 0.8700 0.6874 0.6072 0.276 Uiso 1 1 calc R . .
C55 C 0.9749(14) 0.6485(12) 0.6257(5) 0.230(3) Uiso 1 1 d D . .
H55A H 1.0031 0.6826 0.6351 0.345 Uiso 1 1 calc R . .
H55B H 1.0018 0.6450 0.6087 0.345 Uiso 1 1 calc R . .
H55C H 0.9833 0.6093 0.6350 0.345 Uiso 1 1 calc R . .
O66 O 0.5212(12) 0.7884(9) 0.3140(4) 0.230(3) Uiso 1 1 d D . .
O67 O 0.6426(12) 0.7645(8) 0.3371(4) 0.230(3) Uiso 1 1 d D . .
O68 O 0.4205(12) 0.7029(9) 0.3362(4) 0.230(3) Uiso 1 1 d D . .
C61 C 0.5591(16) 0.7507(11) 0.3285(5) 0.230(3) Uiso 1 1 d D . .
C62 C 0.7151(15) 0.8159(12) 0.3274(6) 0.230(3) Uiso 1 1 d D . .
H62A H 0.7745 0.8082 0.3347 0.276 Uiso 1 1 calc R . .
H62B H 0.7189 0.8177 0.3086 0.276 Uiso 1 1 calc R . .
C63 C 0.6751(19) 0.8699(10) 0.3378(6) 0.230(3) Uiso 1 1 d D . .
H63A H 0.6106 0.8650 0.3376 0.345 Uiso 1 1 calc R . .
H63B H 0.6916 0.9063 0.3276 0.345 Uiso 1 1 calc R . .
H63C H 0.6954 0.8757 0.3554 0.345 Uiso 1 1 calc R . .
C64 C 0.5128(15) 0.6994(10) 0.3412(5) 0.230(3) Uiso 1 1 d D . .
H64 H 0.5226 0.7028 0.3601 0.276 Uiso 1 1 calc R . .
C65 C 0.5509(16) 0.6387(10) 0.3320(5) 0.230(3) Uiso 1 1 d D . .
H65A H 0.5190 0.6040 0.3399 0.345 Uiso 1 1 calc R . .
H65B H 0.6137 0.6365 0.3366 0.345 Uiso 1 1 calc R . .
H65C H 0.5449 0.6362 0.3134 0.345 Uiso 1 1 calc R . .

loop_
_atom_site_aniso_label
_atom_site_aniso_U_11
_atom_site_aniso_U_22
_atom_site_aniso_U_33
_atom_site_aniso_U_23
_atom_site_aniso_U_13
_atom_site_aniso_U_12
Cu1 0.0346(9) 0.0552(11) 0.0341(9) -0.0045(8) -0.0005(7) 0.0051(9)
Cu2 0.0373(9) 0.0562(10) 0.0311(8) -0.0052(8) -0.0019(7) 0.0108(9)
Cu3 0.0304(9) 0.0500(10) 0.0303(8) -0.0011(8) 0.0015(7) 0.0012(8)
Cu4 0.0272(8) 0.0482(9) 0.0294(8) 0.0016(7) -0.0005(7) -0.0011(8)

loop_
_atom_type_symbol
_atom_type_description
_atom_type_scat_dispersion_real
_atom_type_scat_dispersion_imag
_atom_type_scat_source
C C 0.0033 0.0016 'International Tables Vol C Tables 4.2.6.8 and 6.1.1.4'
H H 0.0000 0.0000 'International Tables Vol C Tables 4.2.6.8 and 6.1.1.4'
N N 0.0061 0.0033 'International Tables Vol C Tables 4.2.6.8 and 6.1.1.4'
O O 0.0106 0.0060 'International Tables Vol C Tables 4.2.6.8 and 6.1.1.4'
Cu Cu 0.3201 1.2651 'International Tables Vol C Tables 4.2.6.8 and 6.1.1.4'

loop_
_geom_angle_atom_site_label_1
_geom_angle_atom_site_label_2
_geom_angle_atom_site_label_3
_geom_angle
O4C Cu1 O4A 174.7(3)
O4C Cu1 O4B 90.6(3)
O4A Cu1 O4B 91.4(3)
O4C Cu1 O4D 89.8(3)
O4A Cu1 O4D 86.4(3)
O4B Cu1 O4D 157.2(3)
O4C Cu1 N3I 97.5(5)
O4A Cu1 N3I 87.2(6)
O4B Cu1 N3I 94.8(7)
O4D Cu1 N3I 107.7(7)
O4C Cu1 N3J 86.0(5)
O4A Cu1 N3J 98.5(5)
O4B Cu1 N3J 99.2(7)
O4D Cu1 N3J 103.6(7)
N3I Cu1 N3J 12.2(7)
O4C Cu1 Cu2 86.3(2)
O4A Cu1 Cu2 89.3(3)
O4B Cu1 Cu2 79.2(2)
O4D Cu1 Cu2 78.0(2)
N3I Cu1 Cu2 173.0(5)
N3J Cu1 Cu2 172.2(5)
O5D Cu2 O5B 175.7(3)
O5D Cu2 O5C 86.5(3)
O5B Cu2 O5C 93.4(3)
O5D Cu2 O5A 89.8(3)
O5B Cu2 O5A 88.6(3)
O5C Cu2 O5A 156.5(3)
O5D Cu2 O3E 93.9(4)
O5B Cu2 O3E 90.3(3)
O5C Cu2 O3E 104.4(3)
O5A Cu2 O3E 99.0(3)
O5D Cu2 Cu1 88.1(3)
O5B Cu2 Cu1 87.7(2)
O5C Cu2 Cu1 79.3(2)
O5A Cu2 Cu1 77.3(2)
O3E Cu2 Cu1 175.8(3)
O4G Cu3 O4E 173.8(3)
O4G Cu3 O4H 89.6(3)
O4E Cu3 O4H 85.8(3)
O4G Cu3 O4F 94.5(3)
O4E Cu3 O4F 89.0(3)
O4H Cu3 O4F 164.8(3)
O4G Cu3 O36 93.9(3)
O4E Cu3 O36 91.4(3)
O4H Cu3 O36 106.6(3)
O4F Cu3 O36 87.8(3)
O4G Cu3 Cu4 84.1(2)
O4E Cu3 Cu4 91.4(2)
O4H Cu3 Cu4 86.0(2)
O4F Cu3 Cu4 79.9(2)
O36 Cu3 Cu4 167.3(3)
O5F Cu4 O5H 171.2(3)
O5F Cu4 O5G 94.8(3)
O5H Cu4 O5G 87.6(3)
O5F Cu4 O5E 84.8(3)
O5H Cu4 O5E 90.4(3)
O5G Cu4 O5E 162.9(3)
O5F Cu4 O3Z 86.1(5)
O5H Cu4 O3Z 102.3(5)
O5G Cu4 O3Z 90.1(5)
O5E Cu4 O3Z 106.8(5)
O5F Cu4 O3A 92.3(5)
O5H Cu4 O3A 95.3(5)
O5G Cu4 O3A 102.4(5)
O5E Cu4 O3A 94.7(5)
O3Z Cu4 O3A 14.3(6)
O5F Cu4 Cu3 88.1(2)
O5H Cu4 Cu3 83.8(2)
O5G Cu4 Cu3 84.6(2)
O5E Cu4 Cu3 78.3(2)
O3Z Cu4 Cu3 171.8(4)
O3A Cu4 Cu3 172.9(4)
O1G C1G N1G 121.2(9)
O1G C1G C2G 120.0(9)
N1G C1G C2G 118.7(9)
C6G C2G C3G 123.4(10)
C6G C2G C1G 120.3(9)
C3G C2G C1G 116.3(9)
C4G C3G C2G 124.5(9)
C4G C3G C9G 117.5(9)
C2G C3G C9G 118.0(9)
C3G C4G C12G 124.1(10)
C3G C4G C5G 119.3(9)
C12G C4G C5G 116.4(10)
O2G C5G N1G 117.1(10)
O2G C5G C4G 126.0(10)
N1G C5G C4G 116.8(9)
C2G C6G C7G 117.3(10)
C2G C6G H6G 121.3
C7G C6G H6G 121.3
C8G C7G C6G 119.2(12)
C8G C7G H7G 120.4
C6G C7G H7G 120.4
C7G C8G C9G 127.9(13)
C7G C8G H8G 116.1
C9G C8G H8G 116.1
C10G C9G C8G 132.6(12)
C10G C9G C3G 113.2(10)
C8G C9G C3G 114.1(10)
C11G C10G C9G 129.6(13)
C11G C10G H10G 115.2
C9G C10G H10G 115.2
C10G C11G C12G 118.0(12)
C10G C11G H11G 121.0
C12G C11G H11G 121.0
C4G C12G C11G 117.4(11)
C4G C12G H12G 121.3
C11G C12G H12G 121.3
C16G C13G N1G 114.0(9)
C16G C13G C14G 118.5(10)
N1G C13G C14G 106.1(9)
C16G C13G H13G 105.8
N1G C13G H13G 105.8
C14G C13G H13G 105.8
C1G N1G C5G 124.0(9)
C1G N1G C13G 116.2(8)
C5G N1G C13G 119.5(9)
C15G C14G C13G 111.5(11)
C15G C14G H14O 109.3
C13G C14G H14O 109.3
C15G C14G H14P 109.3
C13G C14G H14P 109.3
H14O C14G H14P 108.0
O3G C15G N2G 119.9(14)
O3G C15G C14G 123.1(13)
N2G C15G C14G 116.9(14)
O5G C16G O4G 125.8(11)
O5G C16G C13G 116.7(10)
O4G C16G C13G 117.6(11)
C15G N2G H2G1 120.0
C15G N2G H2G2 120.0
H2G1 N2G H2G2 120.0
C16G O4G Cu3 124.6(8)
C16G O5G Cu4 119.9(7)
O1A C1A N1A 121.0(12)
O1A C1A C2A 117.7(12)
N1A C1A C2A 121.2(11)
C3A C2A C6A 127.4(12)
C3A C2A C1A 116.4(11)
C6A C2A C1A 116.1(11)
C4A C3A C2A 124.7(12)
C4A C3A C9A 121.8(11)
C2A C3A C9A 113.5(11)
C3A C4A C12A 123.6(12)
C3A C4A C5A 119.1(11)
C12A C4A C5A 117.2(11)
O2A C5A N1A 116.4(12)
O2A C5A C4A 125.0(12)
N1A C5A C4A 118.6(11)
C2A C6A C7A 115.6(12)
C2A C6A H6A 122.2
C7A C6A H6A 122.2
C8A C7A C6A 115.9(14)
C8A C7A H7A 122.0
C6A C7A H7A 122.0
C7A C8A C9A 132.1(15)
C7A C8A H8A 114.0
C9A C8A H8A 114.0
C10A C9A C8A 140.0(15)
C10A C9A C3A 105.3(12)
C8A C9A C3A 114.3(12)
C9A C10A C11A 135.5(15)
C9A C10A H10A 112.2
C11A C10A H10A 112.2
C10A C11A C12A 120.3(14)
C10A C11A H11A 119.9
C12A C11A H11A 119.9
C4A C12A C11A 113.1(12)
C4A C12A H12A 123.5
C11A C12A H12A 123.5
O4A C16A O5A 121.8(11)
O4A C16A C13A 120.1(11)
O5A C16A C13A 117.7(11)
C1A N1A C5A 119.9(11)
C1A N1A C13A 114.8(11)
C5A N1A C13A 124.4(11)
C16A O4A Cu1 121.3(8)
C16A O5A Cu2 129.0(8)
C16A C13A N1A 108.2(10)
C16A C13A C14A 110.6(13)
N1A C13A C14A 107.8(11)
C16A C13A H13A 110.1
N1A C13A H13A 110.1
C14A C13A H13A 110.1
C15A C14A C13A 123.0(15)
C15A C14A H14A 106.6
C13A C14A H14A 106.6
C15A C14A H14B 106.6
C13A C14A H14B 106.6
H14A C14A H14B 106.6
O3A C15A N2A 118.2(15)
O3A C15A C14A 120.8(15)
N2A C15A C14A 120.2(16)
C15A N2A H2A1 120.0
C15A N2A H2A2 120.0
H2A1 N2A H2A2 120.0
C15A O3A Cu4 134.3(12)
C15Z C14Z H14Z 106.2
C15Z C14Z H14Y 106.2
H14Z C14Z H14Y 106.4
O3Z C15Z N2Z 135.5(16)
O3Z C15Z C14Z 108.2(12)
N2Z C15Z C14Z 115.2(15)
C15Z N2Z H2Z1 120.0
C15Z N2Z H2Z2 120.0
H2Z1 N2Z H2Z2 120.0
C15Z O3Z Cu4 116.8(11)
O1B C1B N1B 122.1(11)
O1B C1B C2B 119.4(11)
N1B C1B C2B 118.4(10)
C6B C2B C3B 124.6(11)
C6B C2B C1B 118.9(11)
C3B C2B C1B 116.5(10)
C4B C3B C2B 125.2(11)
C4B C3B C9B 117.7(10)
C2B C3B C9B 116.8(10)
C3B C4B C12B 123.2(11)
C3B C4B C5B 120.1(11)
C12B C4B C5B 116.6(11)
O2B C5B N1B 120.0(11)
O2B C5B C4B 124.9(11)
N1B C5B C4B 114.2(10)
C2B C6B C7B 117.7(11)
C2B C6B H6B 121.2
C7B C6B H6B 121.2
C8B C7B C6B 115.0(12)
C8B C7B H7B 122.5
C6B C7B H7B 122.5
C7B C8B C9B 132.8(14)
C7B C8B H8B 113.6
C9B C8B H8B 113.6
C8B C9B C10B 134.5(13)
C8B C9B C3B 113.0(11)
C10B C9B C3B 112.4(11)
C11B C10B C9B 130.5(14)
C11B C10B H10B 114.8
C9B C10B H10B 114.8
C10B C11B C12B 117.1(13)
C10B C11B H11B 121.5
C12B C11B H11B 121.5
C4B C12B C11B 118.9(12)
C4B C12B H12B 120.5
C11B C12B H12B 120.5
N1B C13B C16B 112.3(12)
N1B C13B C14B 106.0(12)
C16B C13B C14B 113.9(12)
N1B C13B H13B 108.1
C16B C13B H13B 108.1
C14B C13B H13B 108.1
C1B N1B C5B 125.1(10)
C1B N1B C13B 116.2(10)
C5B N1B C13B 118.6(10)
C13B C14B C15B 111.2(11)
C13B C14B H14C 109.4
C15B C14B H14C 109.4
C13B C14B H14D 109.4
C15B C14B H14D 109.4
H14C C14B H14D 108.0
O3B C15B N2B 123.1(15)
O3B C15B C14B 120.9(14)
N2B C15B C14B 115.3(14)
O5B C16B O4B 127.6(12)
O5B C16B C13B 114.8(11)
O4B C16B C13B 117.5(12)
C15B N2B H2B1 120.0
C15B N2B H2B2 120.0
H2B1 N2B H2B2 120.0
C16B O4B Cu1 125.2(8)
C16B O5B Cu2 120.2(8)
O1C C1C N1C 119.6(12)
O1C C1C C2C 119.6(12)
N1C C1C C2C 120.6(11)
C6C C2C C3C 126.9(12)
C6C C2C C1C 118.2(11)
C3C C2C C1C 114.7(11)
C4C C3C C2C 125.3(12)
C4C C3C C9C 120.1(11)
C2C C3C C9C 114.6(10)
C3C C4C C12C 126.6(12)
C3C C4C C5C 120.8(12)
C12C C4C C5C 112.3(11)
O2C C5C N1C 117.9(12)
O2C C5C C4C 126.6(13)
N1C C5C C4C 115.1(11)
C2C C6C C7C 118.1(12)
C2C C6C H6C 120.9
C7C C6C H6C 120.9
C8C C7C C6C 112.0(13)
C8C C7C H7C 124.0
C6C C7C H7C 124.0
C7C C8C C9C 136.0(15)
C7C C8C H8C 112.0
C9C C8C H8C 112.0
C8C C9C C10C 139.7(14)
C8C C9C C3C 112.2(12)
C10C C9C C3C 108.1(11)
C11C C10C C9C 131.1(15)
C11C C10C H10C 114.4
C9C C10C H10C 114.4
C10C C11C C12C 124.1(14)
C10C C11C H11C 117.9
C12C C11C H11C 117.9
C4C C12C C11C 109.9(12)
C4C C12C H12C 125.1
C11C C12C H12C 125.1
N1C C13C C16C 106.9(13)
N1C C13C C14C 114.4(13)
C16C C13C C14C 109.7(12)
N1C C13C H13C 108.5
C16C C13C H13C 108.5
C14C C13C H13C 108.5
C1C N1C C5C 122.6(11)
C1C N1C C13C 120.1(12)
C5C N1C C13C 117.0(11)
C15C C14C C13C 108.8(12)
C15C C14C H14E 109.9
C13C C14C H14E 109.9
C15C C14C H14F 109.9
C13C C14C H14F 109.9
H14E C14C H14F 108.3
O3C C15C N2C 125.0(15)
O3C C15C C14C 119.5(14)
N2C C15C C14C 115.4(14)
O4C C16C O5C 124.8(12)
O4C C16C C13C 120.3(12)
O5C C16C C13C 114.6(11)
C15C N2C H2C1 120.0
C15C N2C H2C2 120.0
H2C1 N2C H2C2 120.0
C16C O4C Cu1 123.0(8)
C16C O5C Cu2 125.2(8)
O1D C1D N1D 118.5(10)
O1D C1D C2D 124.0(10)
N1D C1D C2D 117.3(10)
C3D C2D C6D 123.6(10)
C3D C2D C1D 120.1(9)
C6D C2D C1D 116.2(10)
C4D C3D C2D 122.0(10)
C4D C3D C9D 118.7(10)
C2D C3D C9D 119.3(9)
C3D C4D C12D 122.6(11)
C3D C4D C5D 120.2(11)
C12D C4D C5D 117.1(10)
O2D C5D N1D 118.6(12)
O2D C5D C4D 124.0(12)
N1D C5D C4D 117.3(11)
C2D C6D C7D 115.9(12)
C2D C6D H6D 122.1
C7D C6D H6D 122.1
C8D C7D C6D 118.6(14)
C8D C7D H7D 120.7
C6D C7D H7D 120.7
C7D C8D C9D 128.7(14)
C7D C8D H8D 115.7
C9D C8D H8D 115.7
C8D C9D C10D 132.8(12)
C8D C9D C3D 112.9(11)
C10D C9D C3D 114.0(10)
C11D C10D C9D 127.2(13)
C11D C10D H10D 116.4
C9D C10D H10D 116.4
C10D C11D C12D 118.9(13)
C10D C11D H11D 120.6
C12D C11D H11D 120.6
C4D C12D C11D 118.1(12)
C4D C12D H12D 120.9
C11D C12D H12D 120.9
N1D C13D C16D 112.6(11)
N1D C13D C14D 109.6(11)
C16D C13D C14D 108.9(11)
N1D C13D H13D 108.6
C16D C13D H13D 108.6
C14D C13D H13D 108.6
C1D N1D C5D 122.9(10)
C1D N1D C13D 117.8(10)
C5D N1D C13D 119.2(10)
C15D C14D C13D 113.8(14)
C15D C14D H14G 108.8
C13D C14D H14G 108.8
C15D C14D H14H 108.8
C13D C14D H14H 108.8
H14G C14D H14H 107.7
O3D C15D N2D 122(2)
O3D C15D C14D 124(2)
N2D C15D C14D 113.3(19)
O4D C16D O5D 126.7(12)
O4D C16D C13D 116.0(12)
O5D C16D C13D 117.2(12)
C15D N2D H2D1 120.0
C15D N2D H2D2 120.0
H2D1 N2D H2D2 120.0
C16D O4D Cu1 125.5(8)
C16D O5D Cu2 121.4(8)
O1E C1E N1E 120.2(9)
O1E C1E C2E 121.8(9)
N1E C1E C2E 117.5(9)
C6E C2E C3E 122.1(10)
C6E C2E C1E 119.5(10)
C3E C2E C1E 118.4(9)
C4E C3E C2E 123.5(10)
C4E C3E C9E 119.4(10)
C2E C3E C9E 117.0(10)
C3E C4E C12E 121.6(11)
C3E C4E C5E 119.7(10)
C12E C4E C5E 118.7(11)
O2E C5E N1E 116.7(10)
O2E C5E C4E 125.4(10)
N1E C5E C4E 117.7(9)
C2E C6E C7E 120.4(12)
C2E C6E H6E 119.8
C7E C6E H6E 119.8
C8E C7E C6E 114.6(13)
C8E C7E H7E 122.7
C6E C7E H7E 122.7
C7E C8E C9E 131.5(15)
C7E C8E H8E 114.2
C9E C8E H8E 114.2
C8E C9E C10E 132.9(13)
C8E C9E C3E 114.2(11)
C10E C9E C3E 112.8(12)
C11E C10E C9E 128.2(15)
C11E C10E H10E 115.9
C9E C10E H10E 115.9
C10E C11E C12E 118.7(14)
C10E C11E H11E 120.7
C12E C11E H11E 120.7
C4E C12E C11E 119.2(12)
C4E C12E H12E 120.4
C11E C12E H12E 120.4
N1E C13E C16E 112.4(9)
N1E C13E C14E 108.1(10)
C16E C13E C14E 116.3(10)
N1E C13E H13E 106.4
C16E C13E H13E 106.4
C14E C13E H13E 106.4
C1E N1E C5E 122.7(8)
C1E N1E C13E 116.8(8)
C5E N1E C13E 120.4(8)
C13E C14E C15E 115.9(14)
C13E C14E H14I 108.3
C15E C14E H14I 108.3
C13E C14E H14J 108.3
C15E C14E H14J 108.3
H14I C14E H14J 107.4
O3E C15E N2E 119(2)
O3E C15E C14E 124(2)
N2E C15E C14E 117.0(19)
O4E C16E O5E 127.2(11)
O4E C16E C13E 120.0(10)
O5E C16E C13E 112.7(10)
C15E N2E H2E1 120.0
C15E N2E H2E2 120.0
H2E1 N2E H2E2 120.0
C15E O3E Cu2 135.8(14)
C16E O4E Cu3 115.9(7)
C16E O5E Cu4 127.0(7)
O1F C1F N1F 119.7(11)
O1F C1F C2F 123.1(11)
N1F C1F C2F 117.0(10)
C3F C2F C6F 127.1(11)
C3F C2F C1F 117.7(10)
C6F C2F C1F 114.9(10)
C4F C3F C2F 124.8(11)
C4F C3F C9F 117.1(10)
C2F C3F C9F 117.8(10)
C3F C4F C12F 125.6(11)
C3F C4F C5F 119.2(11)
C12F C4F C5F 115.2(11)
O2F C5F N1F 117.7(11)
O2F C5F C4F 125.7(11)
N1F C5F C4F 116.4(10)
C2F C6F C7F 113.0(11)
C2F C6F H6F 123.5
C7F C6F H6F 123.5
C8F C7F C6F 117.2(12)
C8F C7F H7F 121.4
C6F C7F H7F 121.4
C7F C8F C9F 134.4(14)
C7F C8F H8F 112.8
C9F C8F H8F 112.8
C8F C9F C10F 136.0(13)
C8F C9F C3F 109.8(11)
C10F C9F C3F 112.7(11)
C11F C10F C9F 128.6(14)
C11F C10F H10F 115.7
C9F C10F H10F 115.7
C10F C11F C12F 120.5(13)
C10F C11F H11F 119.8
C12F C11F H11F 119.8
C4F C12F C11F 114.9(12)
C4F C12F H12F 122.6
C11F C12F H12F 122.6
N1F C13F C16F 109.5(12)
N1F C13F C14F 110.4(12)
C16F C13F C14F 116.5(11)
N1F C13F H13F 106.6
C16F C13F H13F 106.6
C14F C13F H13F 106.6
C1F N1F C5F 124.0(10)
C1F N1F C13F 116.4(10)
C5F N1F C13F 119.6(10)
C15F C14F C13F 112.8(10)
C15F C14F H14K 109.0
C13F C14F H14K 109.0
C15F C14F H14L 109.0
C13F C14F H14L 109.0
H14K C14F H14L 107.8
O3F C15F N2F 119.5(13)
O3F C15F C14F 123.8(12)
N2F C15F C14F 116.7(13)
O4F C16F O5F 122.2(11)
O4F C16F C13F 121.2(11)
O5F C16F C13F 115.8(11)
C15F N2F H2F1 120.0
C15F N2F H2F2 120.0
H2F1 N2F H2F2 120.0
C16F O4F Cu3 129.5(8)
C16F O5F Cu4 119.9(7)
O1H C1H N1H 119.7(9)
O1H C1H C2H 120.7(9)
N1H C1H C2H 119.6(9)
C6H C2H C3H 123.3(9)
C6H C2H C1H 119.7(9)
C3H C2H C1H 116.6(9)
C4H C3H C2H 123.3(9)
C4H C3H C9H 120.0(9)
C2H C3H C9H 116.7(9)
C3H C4H C12H 121.1(9)
C3H C4H C5H 120.5(9)
C12H C4H C5H 118.4(9)
O2H C5H N1H 118.0(9)
O2H C5H C4H 125.8(9)
N1H C5H C4H 116.2(9)
C2H C6H C7H 118.6(11)
C2H C6H H6H 120.7
C7H C6H H6H 120.7
C8H C7H C6H 117.0(12)
C8H C7H H7H 121.5
C6H C7H H7H 121.5
C7H C8H C9H 128.2(13)
C7H C8H H8H 115.9
C9H C8H H8H 115.9
C8H C9H C10H 130.5(12)
C8H C9H C3H 116.0(10)
C10H C9H C3H 113.5(10)
C11H C10H C9H 126.2(13)
C11H C10H H10H 116.9
C9H C10H H10H 116.9
C10H C11H C12H 121.1(12)
C10H C11H H11H 119.4
C12H C11H H11H 119.4
C4H C12H C11H 118.0(10)
C4H C12H H12H 121.0
C11H C12H H12H 121.0
N1H C13H C14H 111.6(10)
N1H C13H C16H 110.7(10)
C14H C13H C16H 114.1(10)
N1H C13H H13H 106.6
C14H C13H H13H 106.6
C16H C13H H13H 106.6
C1H N1H C5H 123.1(9)
C1H N1H C13H 116.6(9)
C5H N1H C13H 120.3(9)
C15H C14H C13H 109.9(13)
C15H C14H H14M 109.7
C13H C14H H14M 109.7
C15H C14H H14N 109.7
C13H C14H H14N 109.7
H14M C14H H14N 108.2
O3H C15H N2H 117.8(18)
O3H C15H C14H 124.3(18)
N2H C15H C14H 117.7(18)
O5H C16H O4H 131.1(12)
O5H C16H C13H 116.3(11)
O4H C16H C13H 112.5(11)
C15H N2H H2H1 120.0
C15H N2H H2H2 120.0
H2H1 N2H H2H2 120.0
C16H O4H Cu3 117.7(8)
C16H O5H Cu4 120.9(8)
C21I N3I C25I 120.0
C21I N3I Cu1 122.9(9)
C25I N3I Cu1 117.1(9)
C22I C21I N3I 120.0
C22I C21I H21I 120.0
N3I C21I H21I 120.0
C21I C22I C23I 120.0
C21I C22I H22I 120.0
C23I C22I H22I 120.0
C22I C23I C24I 120.0
C22I C23I H23I 120.0
C24I C23I H23I 120.0
C25I C24I C23I 120.0
C25I C24I H24I 120.0
C23I C24I H24I 120.0
C24I C25I N3I 120.0
C24I C25I H25I 120.0
N3I C25I H25I 120.0
C21J N3J C25J 120.0
C21J N3J Cu1 117.5(9)
C25J N3J Cu1 122.1(9)
C22J C21J N3J 120.0
C22J C21J H21J 120.0
N3J C21J H21J 120.0
C21J C22J C23J 120.0
C21J C22J H22J 120.0
C23J C22J H22J 120.0
C24J C23J C22J 120.0
C24J C23J H23J 120.0
C22J C23J H23J 120.0
C23J C24J C25J 120.0
C23J C24J H24J 120.0
C25J C24J H24J 120.0
C24J C25J N3J 120.0
C24J C25J H25J 120.0
N3J C25J H25J 120.0
C31 O36 Cu3 121.1(12)
C31 O37 C32 121.1(13)
O36 C31 O37 120.2(15)
O36 C31 C34 125.5(15)
O37 C31 C34 113.5(15)
C33 C32 O37 104.3(13)
C33 C32 H32A 110.9
O37 C32 H32A 110.9
C33 C32 H32B 110.9
O37 C32 H32B 110.9
H32A C32 H32B 108.9
C32 C33 H33A 109.5
C32 C33 H33B 109.5
H33A C33 H33B 109.5
C32 C33 H33C 109.5
H33A C33 H33C 109.5
H33B C33 H33C 109.5
O38 C34 C31 108.7(13)
O38 C34 C35 111.5(13)
C31 C34 C35 112.0(13)
O38 C34 H34 108.2
C31 C34 H34 108.2
C35 C34 H34 108.2
C34 C35 H35A 109.5
C34 C35 H35B 109.5
H35A C35 H35B 109.5
C34 C35 H35C 109.5
H35A C35 H35C 109.5
H35B C35 H35C 109.5
C41 O47 C42 120.3(14)
O46 C41 O47 117.8(18)
O46 C41 C44 126.6(18)
O47 C41 C44 113.2(17)
C43 C42 O47 101.7(14)
C43 C42 H42A 111.4
O47 C42 H42A 111.4
C43 C42 H42B 111.4
O47 C42 H42B 111.4
H42A C42 H42B 109.3
C42 C43 H43A 109.5
C42 C43 H43B 109.5
H43A C43 H43B 109.5
C42 C43 H43C 109.5
H43A C43 H43C 109.5
H43B C43 H43C 109.5
O48 C44 C41 106.2(15)
O48 C44 C45 111.8(16)
C41 C44 C45 109.6(16)
O48 C44 H44 109.7
C41 C44 H44 109.7
C45 C44 H44 109.7
C44 C45 H45A 109.5
C44 C45 H45B 109.5
H45A C45 H45B 109.5
C44 C45 H45C 109.5
H45A C45 H45C 109.5
H45B C45 H45C 109.5
C51 O57 C52 124.3(17)
O56 C51 O57 114.6(18)
O56 C51 C54 126(2)
O57 C51 C54 112.8(19)
C53 C52 O57 96.2(12)
C53 C52 H52A 112.5
O57 C52 H52A 112.5
C53 C52 H52B 112.5
O57 C52 H52B 112.5
H52A C52 H52B 110.0
C52 C53 H53A 109.5
C52 C53 H53B 109.5
H53A C53 H53B 109.5
C52 C53 H53C 109.5
H53A C53 H53C 109.5
H53B C53 H53C 109.5
O58 C54 C51 111.8(18)
O58 C54 C55 114.1(18)
C51 C54 C55 110.2(18)
O58 C54 H54 106.8
C51 C54 H54 106.8
C55 C54 H54 106.8
C54 C55 H55A 109.5
C54 C55 H55B 109.5
H55A C55 H55B 109.5
C54 C55 H55C 109.5
H55A C55 H55C 109.5
H55B C55 H55C 109.5
C61 O67 C62 131.3(18)
O66 C61 O67 118.8(19)
O66 C61 C64 123(2)
O67 C61 C64 116.9(19)
C63 C62 O67 98.4(15)
C63 C62 H62A 112.1
O67 C62 H62A 112.1
C63 C62 H62B 112.1
O67 C62 H62B 112.1
H62A C62 H62B 109.7
C62 C63 H63A 109.5
C62 C63 H63B 109.5
H63A C63 H63B 109.5
C62 C63 H63C 109.5
H63A C63 H63C 109.5
H63B C63 H63C 109.5
O68 C64 C61 110.2(17)
O68 C64 C65 111.3(18)
C61 C64 C65 108.7(18)
O68 C64 H64 108.9
C61 C64 H64 108.9
C65 C64 H64 108.9
C64 C65 H65A 109.5
C64 C65 H65B 109.5
H65A C65 H65B 109.5
C64 C65 H65C 109.5
H65A C65 H65C 109.5
H65B C65 H65C 109.5

loop_
_geom_bond_atom_site_label_1
_geom_bond_atom_site_label_2
_geom_bond_distance
Cu1 O4C 1.910(8)
Cu1 O4A 1.918(8)
Cu1 O4B 2.008(8)
Cu1 O4D 2.071(8)
Cu1 N3I 2.143(10)
Cu1 N3J 2.152(10)
Cu1 Cu2 2.712(2)
Cu2 O5D 1.908(9)
Cu2 O5B 1.910(8)
Cu2 O5C 2.013(8)
Cu2 O5A 2.034(8)
Cu2 O3E 2.129(10)
Cu3 O4G 1.939(7)
Cu3 O4E 1.962(8)
Cu3 O4H 1.967(8)
Cu3 O4F 1.982(8)
Cu3 O36 2.246(9)
Cu3 Cu4 2.6088(19)
Cu4 O5F 1.935(8)
Cu4 O5H 1.967(7)
Cu4 O5G 2.016(8)
Cu4 O5E 2.018(8)
Cu4 O3Z 2.113(9)
Cu4 O3A 2.125(9)
C1G O1G 1.235(10)
C1G N1G 1.366(10)
C1G C2G 1.490(11)
C2G C6G 1.366(11)
C2G C3G 1.390(11)
C3G C4G 1.351(11)
C3G C9G 1.513(12)
C4G C12G 1.400(12)
C4G C5G 1.477(11)
C5G O2G 1.207(10)
C5G N1G 1.387(11)
C6G C7G 1.453(12)
C6G H6G 0.9500
C7G C8G 1.312(12)
C7G H7G 0.9500
C8G C9G 1.356(12)
C8G H8G 0.9500
C9G C10G 1.356(12)
C10G C11G 1.307(12)
C10G H10G 0.9500
C11G C12G 1.412(12)
C11G H11G 0.9500
C12G H12G 0.9500
C13G C16G 1.472(15)
C13G N1G 1.520(10)
C13G C14G 1.530(16)
C13G H13G 1.0000
C14G C15G 1.494(18)
C14G H14O 0.9900
C14G H14P 0.9900
C15G O3G 1.262(15)
C15G N2G 1.318(16)
C16G O5G 1.242(12)
C16G O4G 1.254(12)
N2G H2G1 0.8800
N2G H2G2 0.8800
C1A O1A 1.222(11)
C1A N1A 1.380(12)
C1A C2A 1.505(12)
C2A C3A 1.383(12)
C2A C6A 1.385(12)
C3A C4A 1.343(12)
C3A C9A 1.542(13)
C4A C12A 1.389(12)
C4A C5A 1.505(12)
C5A O2A 1.231(12)
C5A N1A 1.415(12)
C6A C7A 1.471(13)
C6A H6A 0.9500
C7A C8A 1.292(13)
C7A H7A 0.9500
C8A C9A 1.329(12)
C8A H8A 0.9500
C9A C10A 1.286(12)
C10A C11A 1.293(12)
C10A H10A 0.9500
C11A C12A 1.391(13)
C11A H11A 0.9500
C12A H12A 0.9500
C16A O4A 1.264(13)
C16A O5A 1.303(12)
C16A C13A 1.442(15)
N1A C13A 1.445(15)
C13A C14A 1.546(13)
C13A H13A 1.0000
C14A C15A 1.523(13)
C14A H14A 0.9900
C14A H14B 0.9900
C15A O3A 1.259(9)
C15A N2A 1.370(9)
N2A H2A1 0.8800
N2A H2A2 0.8800
C14Z C15Z 1.500(13)
C14Z H14Z 0.9900
C14Z H14Y 0.9900
C15Z O3Z 1.226(9)
C15Z N2Z 1.330(9)
N2Z H2Z1 0.8800
N2Z H2Z2 0.8800
C1B O1B 1.212(11)
C1B N1B 1.368(11)
C1B C2B 1.517(12)
C2B C6B 1.348(12)
C2B C3B 1.367(11)
C3B C4B 1.331(12)
C3B C9B 1.529(12)
C4B C12B 1.351(12)
C4B C5B 1.533(12)
C5B O2B 1.199(11)
C5B N1B 1.396(11)
C6B C7B 1.489(12)
C6B H6B 0.9500
C7B C8B 1.284(12)
C7B H7B 0.9500
C8B C9B 1.313(12)
C8B H8B 0.9500
C9B C10B 1.329(12)
C10B C11B 1.267(12)
C10B H10B 0.9500
C11B C12B 1.425(12)
C11B H11B 0.9500
C12B H12B 0.9500
C13B N1B 1.492(12)
C13B C16B 1.492(18)
C13B C14B 1.503(18)
C13B H13B 1.0000
C14B C15B 1.604(18)
C14B H14C 0.9900
C14B H14D 0.9900
C15B O3B 1.238(15)
C15B N2B 1.253(16)
C16B O5B 1.256(13)
C16B O4B 1.265(13)
N2B H2B1 0.8800
N2B H2B2 0.8800
C1C O1C 1.217(11)
C1C N1C 1.361(12)
C1C C2C 1.529(12)
C2C C6C 1.350(12)
C2C C3C 1.389(12)
C3C C4C 1.343(12)
C3C C9C 1.548(13)
C4C C12C 1.391(13)
C4C C5C 1.496(12)
C5C O2C 1.182(11)
C5C N1C 1.435(12)
C6C C7C 1.500(13)
C6C H6C 0.9500
C7C C8C 1.309(13)
C7C H7C 0.9500
C8C C9C 1.325(12)
C8C H8C 0.9500
C9C C10C 1.327(12)
C10C C11C 1.274(12)
C10C H10C 0.9500
C11C C12C 1.437(13)
C11C H11C 0.9500
C12C H12C 0.9500
C13C N1C 1.478(12)
C13C C16C 1.530(19)
C13C C14C 1.549(19)
C13C H13C 1.0000
C14C C15C 1.548(18)
C14C H14E 0.9900
C14C H14F 0.9900
C15C O3C 1.189(15)
C15C N2C 1.296(16)
C16C O4C 1.225(13)
C16C O5C 1.279(13)
N2C H2C1 0.8800
N2C H2C2 0.8800
C1D O1D 1.221(10)
C1D N1D 1.383(11)
C1D C2D 1.483(11)
C2D C3D 1.372(11)
C2D C6D 1.372(12)
C3D C4D 1.347(11)
C3D C9D 1.497(12)
C4D C12D 1.374(12)
C4D C5D 1.488(12)
C5D O2D 1.226(12)
C5D N1D 1.393(12)
C6D C7D 1.462(13)
C6D H6D 0.9500
C7D C8D 1.301(13)
C7D H7D 0.9500
C8D C9D 1.355(12)
C8D H8D 0.9500
C9D C10D 1.362(12)
C10D C11D 1.296(12)
C10D H10D 0.9500
C11D C12D 1.424(13)
C11D H11D 0.9500
C12D H12D 0.9500
C13D N1D 1.446(11)
C13D C16D 1.500(17)
C13D C14D 1.619(19)
C13D H13D 1.0000
C14D C15D 1.48(2)
C14D H14G 0.9900
C14D H14H 0.9900
C15D O3D 1.16(2)
C15D N2D 1.40(2)
C16D O4D 1.241(13)
C16D O5D 1.244(13)
N2D H2D1 0.8800
N2D H2D2 0.8800
C1E O1E 1.235(10)
C1E N1E 1.361(10)
C1E C2E 1.505(11)
C2E C6E 1.347(12)
C2E C3E 1.390(11)
C3E C4E 1.337(11)
C3E C9E 1.527(12)
C4E C12E 1.377(12)
C4E C5E 1.466(11)
C5E O2E 1.213(10)
C5E N1E 1.430(10)
C6E C7E 1.486(13)
C6E H6E 0.9500
C7E C8E 1.285(13)
C7E H7E 0.9500
C8E C9E 1.329(12)
C8E H8E 0.9500
C9E C10E 1.350(13)
C10E C11E 1.293(13)
C10E H10E 0.9500
C11E C12E 1.414(12)
C11E H11E 0.9500
C12E H12E 0.9500
C13E N1E 1.464(10)
C13E C16E 1.493(15)
C13E C14E 1.533(17)
C13E H13E 1.0000
C14E C15E 1.55(2)
C14E H14I 0.9900
C14E H14J 0.9900
C15E O3E 1.07(2)
C15E N2E 1.33(2)
C16E O4E 1.226(12)
C16E O5E 1.286(12)
N2E H2E1 0.8800
N2E H2E2 0.8800
C1F O1F 1.220(11)
C1F N1F 1.367(11)
C1F C2F 1.512(12)
C2F C3F 1.367(12)
C2F C6F 1.370(12)
C3F C4F 1.332(12)
C3F C9F 1.539(12)
C4F C12F 1.379(12)
C4F C5F 1.499(12)
C5F O2F 1.214(11)
C5F N1F 1.408(11)
C6F C7F 1.495(12)
C6F H6F 0.9500
C7F C8F 1.291(12)
C7F H7F 0.9500
C8F C9F 1.317(12)
C8F H8F 0.9500
C9F C10F 1.334(12)
C10F C11F 1.276(12)
C10F H10F 0.9500
C11F C12F 1.428(12)
C11F H11F 0.9500
C12F H12F 0.9500
C13F N1F 1.465(11)
C13F C16F 1.516(18)
C13F C14F 1.523(17)
C13F H13F 1.0000
C14F C15F 1.519(17)
C14F H14K 0.9900
C14F H14L 0.9900
C15F O3F 1.238(14)
C15F N2F 1.335(15)
C16F O4F 1.205(12)
C16F O5F 1.304(12)
N2F H2F1 0.8800
N2F H2F2 0.8800
C1H O1H 1.237(10)
C1H N1H 1.370(10)
C1H C2H 1.492(11)
C2H C6H 1.360(11)
C2H C3H 1.400(11)
C3H C4H 1.356(11)
C3H C9H 1.507(12)
C4H C12H 1.388(11)
C4H C5H 1.485(11)
C5H O2H 1.221(10)
C5H N1H 1.405(10)
C6H C7H 1.473(12)
C6H H6H 0.9500
C7H C8H 1.321(12)
C7H H7H 0.9500
C8H C9H 1.343(12)
C8H H8H 0.9500
C9H C10H 1.366(12)
C10H C11H 1.290(12)
C10H H10H 0.9500
C11H C12H 1.411(12)
C11H H11H 0.9500
C12H H12H 0.9500
C13H N1H 1.495(11)
C13H C14H 1.559(17)
C13H C16H 1.568(17)
C13H H13H 1.0000
C14H C15H 1.46(2)
C14H H14M 0.9900
C14H H14N 0.9900
C15H O3H 1.28(2)
C15H N2H 1.36(2)
C16H O5H 1.229(13)
C16H O4H 1.261(13)
N2H H2H1 0.8800
N2H H2H2 0.8800
N3I C21I 1.3900
N3I C25I 1.3900
C21I C22I 1.3900
C21I H21I 0.9500
C22I C23I 1.3900
C22I H22I 0.9500
C23I C24I 1.3900
C23I H23I 0.9500
C24I C25I 1.3900
C24I H24I 0.9500
C25I H25I 0.9500
N3J C21J 1.3900
N3J C25J 1.3900
C21J C22J 1.3900
C21J H21J 0.9500
C22J C23J 1.3900
C22J H22J 0.9500
C23J C24J 1.3900
C23J H23J 0.9500
C24J C25J 1.3900
C24J H24J 0.9500
C25J H25J 0.9500
O36 C31 1.249(16)
O37 C31 1.387(16)
O37 C32 1.624(15)
O38 C34 1.420(14)
C31 C34 1.459(17)
C32 C33 1.419(16)
C32 H32A 0.9900
C32 H32B 0.9900
C33 H33A 0.9800
C33 H33B 0.9800
C33 H33C 0.9800
C34 C35 1.498(15)
C34 H34 1.0000
C35 H35A 0.9800
C35 H35B 0.9800
C35 H35C 0.9800
O46 C41 1.261(17)
O47 C41 1.389(17)
O47 C42 1.631(15)
O48 C44 1.406(15)
C41 C44 1.486(18)
C42 C43 1.407(16)
C42 H42A 0.9900
C42 H42B 0.9900
C43 H43A 0.9800
C43 H43B 0.9800
C43 H43C 0.9800
C44 C45 1.493(16)
C44 H44 1.0000
C45 H45A 0.9800
C45 H45B 0.9800
C45 H45C 0.9800
O56 C51 1.258(18)
O57 C51 1.399(17)
O57 C52 1.644(16)
O58 C54 1.417(16)
C51 C54 1.470(18)
C52 C53 1.418(17)
C52 H52A 0.9900
C52 H52B 0.9900
C53 H53A 0.9800
C53 H53B 0.9800
C53 H53C 0.9800
C54 C55 1.509(17)
C54 H54 1.0000
C55 H55A 0.9800
C55 H55B 0.9800
C55 H55C 0.9800
O66 C61 1.247(17)
O67 C61 1.372(17)
O67 C62 1.633(16)
O68 C64 1.421(16)
C61 C64 1.466(18)
C62 C63 1.415(17)
C62 H62A 0.9900
C62 H62B 0.9900
C63 H63A 0.9800
C63 H63B 0.9800
C63 H63C 0.9800
C64 C65 1.503(17)
C64 H64 1.0000
C65 H65A 0.9800
C65 H65B 0.9800
C65 H65C 0.9800

loop_
_geom_hbond_atom_site_label_D
_geom_hbond_atom_site_label_H
_geom_hbond_atom_site_label_A
_geom_hbond_distance_DH
_geom_hbond_distance_HA
_geom_hbond_distance_DA
_geom_hbond_angle_DHA
_geom_hbond_site_symmetry_A
N2G H2G2 O68 0.88 2.20 3.06(2) 163.4 .
N2A H2A1 O5E 0.88 2.37 3.07(2) 137.4 .
N2A H2A1 O5F 0.88 2.59 3.17(2) 124.1 .
N2A H2A2 O3B 0.88 2.44 3.25(2) 153.3 .
N2Z H2Z1 O5H 0.88 2.27 3.01(2) 142.1 .
N2Z H2Z2 O1D 0.88 2.13 2.909(19) 147.5 .
N2B H2B1 O3F 0.88 2.07 2.944(15) 170.7 .
N2E H2E1 O5D 0.88 2.12 2.893(18) 146.8 .
N2E H2E2 O1H 0.88 2.11 2.883(19) 145.7 .
N2F H2F1 O3B 0.88 1.91 2.789(17) 176.0 .
N2H H2H2 O3D 0.88 2.01 2.86(2) 160.4 .
N2G H2G1 O1C 0.88 2.20 3.057(17) 163.9 1_455
N2F H2F2 O3C 0.88 2.05 2.900(17) 161.7 1_455
N2C H2C1 O3Z 0.88 2.43 3.198(19) 146.1 1_655
N2C H2C2 O3G 0.88 2.24 3.114(16) 173.3 1_655

loop_
_geom_torsion_atom_site_label_1
_geom_torsion_atom_site_label_2
_geom_torsion_atom_site_label_3
_geom_torsion_atom_site_label_4
_geom_torsion
O4C Cu1 Cu2 O5D 88.4(3)
O4A Cu1 Cu2 O5D -88.6(3)
O4B Cu1 Cu2 O5D 179.8(3)
O4D Cu1 Cu2 O5D -2.1(3)
O4C Cu1 Cu2 O5B -92.3(3)
O4A Cu1 Cu2 O5B 90.7(3)
O4B Cu1 Cu2 O5B -0.9(3)
O4D Cu1 Cu2 O5B 177.2(3)
O4C Cu1 Cu2 O5C 1.6(3)
O4A Cu1 Cu2 O5C -175.4(3)
O4B Cu1 Cu2 O5C 92.9(3)
O4D Cu1 Cu2 O5C -88.9(3)
O4C Cu1 Cu2 O5A 178.6(3)
O4A Cu1 Cu2 O5A 1.6(3)
O4B Cu1 Cu2 O5A -90.0(3)
O4D Cu1 Cu2 O5A 88.1(3)
O4G Cu3 Cu4 O5F -98.4(3)
O4E Cu3 Cu4 O5F 85.9(3)
O4H Cu3 Cu4 O5F 171.6(3)
O4F Cu3 Cu4 O5F -2.8(3)
O36 Cu3 Cu4 O5F -17.1(12)
O4G Cu3 Cu4 O5H 84.9(3)
O4E Cu3 Cu4 O5H -90.8(3)
O4H Cu3 Cu4 O5H -5.1(3)
O4F Cu3 Cu4 O5H -179.5(3)
O36 Cu3 Cu4 O5H 166.1(12)
O4G Cu3 Cu4 O5G -3.3(3)
O4E Cu3 Cu4 O5G -179.0(3)
O4H Cu3 Cu4 O5G -93.3(3)
O4F Cu3 Cu4 O5G 92.3(3)
O36 Cu3 Cu4 O5G 77.9(12)
O4G Cu3 Cu4 O5E 176.6(3)
O4E Cu3 Cu4 O5E 0.9(3)
O4H Cu3 Cu4 O5E 86.6(3)
O4F Cu3 Cu4 O5E -87.8(3)
O36 Cu3 Cu4 O5E -102.1(12)
O1G C1G C2G C6G -1.7(19)
N1G C1G C2G C6G 179.4(12)
O1G C1G C2G C3G 179.4(12)
N1G C1G C2G C3G 0.5(17)
C6G C2G C3G C4G 176.9(13)
C1G C2G C3G C4G -4(2)
C6G C2G C3G C9G -2(2)
C1G C2G C3G C9G 176.6(11)
C2G C3G C4G C12G 178.1(13)
C9G C3G C4G C12G -3(2)
C2G C3G C4G C5G 3(2)
C9G C3G C4G C5G -178.0(12)
C3G C4G C5G O2G -176.5(14)
C12G C4G C5G O2G 8(2)
C3G C4G C5G N1G 2.4(19)
C12G C4G C5G N1G -173.2(12)
C3G C2G C6G C7G 2(2)
C1G C2G C6G C7G -176.6(11)
C2G C6G C7G C8G -2(2)
C6G C7G C8G C9G 2(3)
C7G C8G C9G C10G -178.6(16)
C7G C8G C9G C3G -2(2)
C4G C3G C9G C10G -0.2(19)
C2G C3G C9G C10G 179.0(13)
C4G C3G C9G C8G -177.1(13)
C2G C3G C9G C8G 2.1(19)
C8G C9G C10G C11G 178.9(17)
C3G C9G C10G C11G 3(2)
C9G C10G C11G C12G -2(3)
C3G C4G C12G C11G 3(2)
C5G C4G C12G C11G 178.9(12)
C10G C11G C12G C4G -1(2)
O1G C1G N1G C5G -174.0(12)
C2G C1G N1G C5G 4.9(18)
O1G C1G N1G C13G -0.7(17)
C2G C1G N1G C13G 178.2(10)
O2G C5G N1G C1G 172.8(12)
C4G C5G N1G C1G -6.3(19)
O2G C5G N1G C13G -0.4(18)
C4G C5G N1G C13G -179.4(11)
C16G C13G N1G C1G 55.3(14)
C14G C13G N1G C1G -76.9(13)
C16G C13G N1G C5G -131.0(12)
C14G C13G N1G C5G 96.8(13)
C16G C13G C14G C15G 68.6(15)
N1G C13G C14G C15G -161.8(11)
C13G C14G C15G O3G 25(2)
C13G C14G C15G N2G -151.6(13)
N1G C13G C16G O5G -137.0(11)
C14G C13G C16G O5G -11.2(16)
N1G C13G C16G O4G 43.4(15)
C14G C13G C16G O4G 169.3(11)
O5G C16G O4G Cu3 9.3(18)
C13G C16G O4G Cu3 -171.2(7)
O4H Cu3 O4G C16G 84.9(9)
O4F Cu3 O4G C16G -80.5(9)
O36 Cu3 O4G C16G -168.6(9)
Cu4 Cu3 O4G C16G -1.2(9)
O4G C16G O5G Cu4 -13.4(17)
C13G C16G O5G Cu4 167.1(7)
O5F Cu4 O5G C16G 96.6(9)
O5H Cu4 O5G C16G -75.0(9)
O5E Cu4 O5G C16G 8.7(16)
O3Z Cu4 O5G C16G -177.3(10)
O3A Cu4 O5G C16G -169.9(9)
Cu3 Cu4 O5G C16G 9.0(8)
O1A C1A C2A C3A -178.9(13)
N1A C1A C2A C3A 1.5(13)
O1A C1A C2A C6A 2.8(15)
N1A C1A C2A C6A -176.8(15)
C6A C2A C3A C4A 176.2(15)
C1A C2A C3A C4A -1.8(13)
C6A C2A C3A C9A -4.3(15)
C1A C2A C3A C9A 177.6(10)
C2A C3A C4A C12A 178.3(12)
C9A C3A C4A C5A -177.9(13)
C3A C4A C5A O2A 179.5(16)
C12A C4A C5A N1A -177.8(15)
C1A C2A C6A C7A 176.8(11)
C2A C3A C9A C10A 176.9(12)
C4A C3A C9A C8A -178.5(15)
C2A C3A C9A C8A 2.0(18)
C5A C4A C12A C11A -179.0(15)
O1A C1A N1A C5A 179.4(15)
C2A C1A N1A C13A -170.9(9)
O2A C5A N1A C1A -179.7(15)
C4A C5A N1A C13A 169.5(13)
O5A C16A O4A Cu1 13.8(16)
C13A C16A O4A Cu1 -173.4(9)
O4B Cu1 O4A C16A 71.0(9)
O4D Cu1 O4A C16A -86.2(9)
N3I Cu1 O4A C16A 165.8(11)
N3J Cu1 O4A C16A 170.5(11)
Cu2 Cu1 O4A C16A -8.2(9)
O4A C16A O5A Cu2 -12.4(17)
C13A C16A O5A Cu2 174.5(8)
O5D Cu2 O5A C16A 92.7(10)
O5B Cu2 O5A C16A -83.4(10)
O5C Cu2 O5A C16A 11.9(14)
O3E Cu2 O5A C16A -173.4(10)
Cu1 Cu2 O5A C16A 4.6(9)
O4A C16A C13A N1A 34.1(16)
O5A C16A C13A N1A -152.7(11)
O4A C16A C13A C14A 151.9(13)
O5A C16A C13A C14A -34.9(17)
C1A N1A C13A C16A 55.1(16)
C5A N1A C13A C16A -114.2(16)
C1A N1A C13A C14A -64.5(18)
C5A N1A C13A C14A 126.1(17)
N1A C13A C14A C15A -179.2(17)
C13A C14A C15A N2A -108(2)
C14A C15A O3A Cu4 166.1(13)
C14Z C15Z O3Z Cu4 167.3(15)
O5F Cu4 O3Z C15Z -137.2(18)
O5H Cu4 O3Z C15Z 40.3(18)
O5G Cu4 O3Z C15Z 127.9(18)
O5E Cu4 O3Z C15Z -53.9(18)
N1B C1B C2B C6B 178.4(15)
O1B C1B C2B C3B 176.9(15)
C6B C2B C3B C4B -176.2(17)
C1B C2B C3B C9B -179.9(13)
C2B C3B C4B C12B 175.4(16)
C9B C3B C4B C5B 178.8(13)
C3B C4B C5B O2B 175.4(17)
C12B C4B C5B N1B -176.7(14)
C1B C2B C6B C7B 177.0(13)
C7B C8B C9B C10B 178.1(19)
C4B C3B C9B C8B 177.3(16)
C2B C3B C9B C10B -176.2(15)
C8B C9B C10B C11B -175.4(19)
C9B C10B C11B C12B -4(3)
C3B C4B C12B C11B -2(3)
C5B C4B C12B C11B -179.5(13)
C10B C11B C12B C4B 3(2)
O1B C1B N1B C5B -177.4(15)
C2B C1B N1B C5B 3(2)
O1B C1B N1B C13B 6(2)
C2B C1B N1B C13B -173.2(13)
O2B C5B N1B C1B -174.3(15)
C4B C5B N1B C1B -4(2)
O2B C5B N1B C13B 2(2)
C4B C5B N1B C13B 172.3(13)
C16B C13B N1B C1B 46.2(19)
C14B C13B N1B C1B -78.8(16)
C16B C13B N1B C5B -130.4(14)
C14B C13B N1B C5B 104.6(15)
N1B C13B C14B C15B -161.9(11)
C16B C13B C14B C15B 74.1(15)
C13B C14B C15B O3B 27(2)
C13B C14B C15B N2B -144.6(14)
N1B C13B C16B O5B -136.2(12)
C14B C13B C16B O5B -15.7(17)
N1B C13B C16B O4B 47.1(17)
C14B C13B C16B O4B 167.6(11)
O5B C16B O4B Cu1 -1.8(18)
C13B C16B O4B Cu1 174.4(8)
O4C Cu1 O4B C16B 87.7(9)
O4A Cu1 O4B C16B -87.4(9)
O4D Cu1 O4B C16B -3.2(14)
N3I Cu1 O4B C16B -174.7(10)
N3J Cu1 O4B C16B 173.8(10)
Cu2 Cu1 O4B C16B 1.6(9)
O4B C16B O5B Cu2 0.4(17)
C13B C16B O5B Cu2 -175.9(8)
O5C Cu2 O5B C16B -78.5(9)
O5A Cu2 O5B C16B 78.0(9)
O3E Cu2 O5B C16B 177.0(9)
Cu1 Cu2 O5B C16B 0.7(8)
N1C C1C C2C C6C -177.5(17)
O1C C1C C2C C3C -176.8(17)
C6C C2C C3C C4C 177.5(19)
C1C C2C C3C C9C -179.2(14)
C2C C3C C4C C12C 176.7(18)
C9C C3C C4C C5C -174.4(15)
C3C C4C C5C O2C 176.9(19)
C12C C4C C5C N1C 175.9(15)
C1C C2C C6C C7C 179.2(14)
C7C C8C C9C C10C 173(2)
C4C C3C C9C C8C -178.2(18)
C2C C3C C9C C10C -174.9(16)
C8C C9C C10C C11C 180(2)
C5C C4C C12C C11C 171.9(15)
C10C C11C C12C C4C 3(3)
O1C C1C N1C C5C 169.8(16)
C2C C1C N1C C13C -178.0(15)
O2C C5C N1C C1C -175.7(17)
C4C C5C N1C C13C -176.1(15)
C16C C13C N1C C5C -109.5(16)
C14C C13C N1C C5C 128.8(16)
N1C C13C C14C C15C -48.6(18)
C16C C13C C14C C15C -168.8(12)
C13C C14C C15C O3C -47.0(18)
C13C C14C C15C N2C 133.8(14)
N1C C13C C16C O4C 23.3(19)
C14C C13C C16C O4C 147.9(12)
N1C C13C C16C O5C -163.2(11)
C14C C13C C16C O5C -38.6(17)
O5C C16C O4C Cu1 14.9(18)
C13C C16C O4C Cu1 -172.3(10)
O4B Cu1 O4C C16C -87.6(10)
O4D Cu1 O4C C16C 69.6(10)
N3I Cu1 O4C C16C 177.4(11)
N3J Cu1 O4C C16C 173.3(12)
Cu2 Cu1 O4C C16C -8.4(9)
O4C C16C O5C Cu2 -12.8(18)
C13C C16C O5C Cu2 174.0(9)
O5D Cu2 O5C C16C -84.2(10)
O5B Cu2 O5C C16C 91.5(9)
O5A Cu2 O5C C16C -2.8(14)
O3E Cu2 O5C C16C -177.3(9)
Cu1 Cu2 O5C C16C 4.5(9)
O1D C1D C2D C3D -173.7(14)
N1D C1D C2D C6D 178.0(13)
C6D C2D C3D C4D -179.6(14)
C1D C2D C3D C9D 176.2(12)
C2D C3D C4D C12D 179.0(14)
C9D C3D C4D C5D -178.7(14)
C3D C4D C5D O2D -175.8(17)
C12D C4D C5D N1D -174.8(14)
C1D C2D C6D C7D 178.8(14)
C7D C8D C9D C10D 179.9(19)
C4D C3D C9D C8D 179.6(15)
C2D C3D C9D C10D -174.8(13)
C8D C9D C10D C11D -176.6(19)
C5D C4D C12D C11D 172.7(15)
O1D C1D N1D C5D 178.4(14)
C2D C1D N1D C13D -174.6(11)
O2D C5D N1D C1D 174.0(16)
C4D C5D N1D C13D 172.2(13)
C16D C13D N1D C1D 51.1(17)
C14D C13D N1D C1D -70.3(16)
C16D C13D N1D C5D -125.9(14)
C14D C13D N1D C5D 112.7(15)
N1D C13D C14D C15D -61.5(18)
C16D C13D C14D C15D 174.9(15)
C13D C14D C15D O3D 88(2)
C13D C14D C15D N2D -97.7(18)
N1D C13D C16D O4D 41.1(16)
C14D C13D C16D O4D 162.8(11)
N1D C13D C16D O5D -142.8(11)
C14D C13D C16D O5D -21.1(16)
O5D C16D O4D Cu1 3.7(18)
C13D C16D O4D Cu1 179.3(8)
O4C Cu1 O4D C16D -86.1(9)
O4A Cu1 O4D C16D 90.2(9)
O4B Cu1 O4D C16D 5.0(14)
N3I Cu1 O4D C16D 176.1(10)
N3J Cu1 O4D C16D -172.0(10)
Cu2 Cu1 O4D C16D 0.2(9)
O4D C16D O5D Cu2 -6.5(18)
C13D C16D O5D Cu2 177.9(8)
O5C Cu2 O5D C16D 84.3(9)
O5A Cu2 O5D C16D -72.5(9)
O3E Cu2 O5D C16D -171.5(9)
Cu1 Cu2 O5D C16D 4.8(9)
N1E C1E C2E C6E -175.5(12)
O1E C1E C2E C3E 177.9(12)
N1E C1E C2E C3E 5.8(19)
C6E C2E C3E C4E 177.4(14)
C1E C2E C3E C9E 179.1(12)
C2E C3E C4E C12E -176.9(15)
C9E C3E C4E C5E 180.0(13)
C3E C4E C5E O2E -178.6(14)
C12E C4E C5E N1E 176.1(13)
C1E C2E C6E C7E -177.2(13)
C4E C3E C9E C8E -176.8(16)
C2E C3E C9E C10E 177.3(15)
C8E C9E C10E C11E 175(2)
C5E C4E C12E C11E -178.9(14)
O1E C1E N1E C5E -179.3(11)
C2E C1E N1E C5E -7.1(17)
O1E C1E N1E C13E 4.3(17)
C2E C1E N1E C13E 176.5(11)
O2E C5E N1E C1E -178.6(12)
C4E C5E N1E C1E 6.2(18)
O2E C5E N1E C13E -2.3(18)
C4E C5E N1E C13E -177.5(11)
C16E C13E N1E C1E 52.1(14)
C14E C13E N1E C1E -77.7(13)
C16E C13E N1E C5E -124.4(11)
C14E C13E N1E C5E 105.8(12)
N1E C13E C14E C15E -149.2(12)
C16E C13E C14E C15E 83.2(16)
C13E C14E C15E O3E 172.6(17)
N1E C13E C16E O4E 31.1(16)
C14E C13E C16E O4E 156.6(11)
N1E C13E C16E O5E -152.5(10)
C14E C13E C16E O5E -27.0(15)
C14E C15E O3E Cu2 160.7(11)
O5D Cu2 O3E C15E 39.6(19)
O5B Cu2 O3E C15E -139.4(19)
O5C Cu2 O3E C15E 127.0(19)
O5A Cu2 O3E C15E -50.8(19)
O5E C16E O4E Cu3 4.0(16)
C13E C16E O4E Cu3 179.8(8)
O4H Cu3 O4E C16E -88.5(9)
O4F Cu3 O4E C16E 77.2(8)
O36 Cu3 O4E C16E 165.0(9)
Cu4 Cu3 O4E C16E -2.6(8)
O4E C16E O5E Cu4 -3.2(18)
C13E C16E O5E Cu4 -179.3(7)
O5F Cu4 O5E C16E -88.5(9)
O5H Cu4 O5E C16E 84.2(9)
O5G Cu4 O5E C16E 0.9(17)
O3Z Cu4 O5E C16E -172.8(10)
O3A Cu4 O5E C16E 179.6(10)
Cu3 Cu4 O5E C16E 0.6(9)
O1F C1F C2F C3F -173.6(16)
N1F C1F C2F C6F -173.6(14)
C6F C2F C3F C4F 175.7(17)
C1F C2F C3F C9F 177.2(14)
C2F C3F C4F C12F -175.0(17)
C9F C3F C4F C5F 175.3(14)
C3F C4F C5F O2F -171.4(16)
C12F C4F C5F N1F -178.7(14)
C1F C2F C6F C7F 179.4(13)
C7F C8F C9F C10F -173.6(19)
C4F C3F C9F C8F -169.3(16)
C2F C3F C9F C10F 172.5(16)
C5F C4F C12F C11F -177.6(14)
O1F C1F N1F C5F 179.0(15)
C2F C1F N1F C13F 172.8(13)
O2F C5F N1F C1F 173.9(15)
C4F C5F N1F C13F 179.9(13)
C16F C13F N1F C1F 55.5(17)
C14F C13F N1F C1F -74.1(17)
C16F C13F N1F C5F -125.9(14)
C14F C13F N1F C5F 104.5(15)
N1F C13F C14F C15F -159.8(11)
C16F C13F C14F C15F 74.5(15)
C13F C14F C15F O3F 34.2(18)
C13F C14F C15F N2F -147.9(12)
N1F C13F C16F O4F 45.4(17)
C14F C13F C16F O4F 171.5(11)
N1F C13F C16F O5F -145.1(10)
C14F C13F C16F O5F -19.0(16)
O5F C16F O4F Cu3 -9.6(17)
C13F C16F O4F Cu3 159.3(9)
O4G Cu3 O4F C16F 90.4(10)
O4E Cu3 O4F C16F -84.3(10)
O4H Cu3 O4F C16F -14.6(18)
O36 Cu3 O4F C16F -175.8(10)
Cu4 Cu3 O4F C16F 7.3(9)
O4F C16F O5F Cu4 4.8(15)
C13F C16F O5F Cu4 -164.6(8)
O5G Cu4 O5F C16F -84.2(8)
O5E Cu4 O5F C16F 78.7(8)
O3Z Cu4 O5F C16F -174.0(9)
O3A Cu4 O5F C16F 173.1(9)
Cu3 Cu4 O5F C16F 0.2(8)
O1H C1H C2H C6H 4.9(19)
N1H C1H C2H C6H -173.0(12)
O1H C1H C2H C3H 178.6(12)
N1H C1H C2H C3H 0.7(18)
C6H C2H C3H C4H 176.7(13)
C1H C2H C3H C4H 3.2(19)
C6H C2H C3H C9H -4.4(19)
C1H C2H C3H C9H -177.8(11)
C2H C3H C4H C12H 176.9(12)
C9H C3H C4H C5H -179.4(12)
C3H C4H C5H O2H 176.1(12)
C3H C4H C5H N1H -6.0(18)
C12H C4H C5H N1H 176.5(11)
C1H C2H C6H C7H 178.2(12)
C7H C8H C9H C10H 178.9(16)
C4H C3H C9H C8H -179.4(13)
C2H C3H C9H C8H 1.6(19)
C2H C3H C9H C10H -177.1(13)
C8H C9H C10H C11H 179.0(16)
C3H C4H C12H C11H 2.5(19)
C5H C4H C12H C11H 180.0(11)
O1H C1H N1H C5H 174.4(11)
C2H C1H N1H C5H -7.6(18)
O1H C1H N1H C13H -3.7(17)
C2H C1H N1H C13H 174.2(11)
O2H C5H N1H C1H -171.8(11)
C4H C5H N1H C1H 10.1(17)
O2H C5H N1H C13H 6.3(17)
C4H C5H N1H C13H -171.8(11)
C14H C13H N1H C1H -74.0(14)
C16H C13H N1H C1H 54.2(14)
C14H C13H N1H C5H 107.8(12)
C16H C13H N1H C5H -123.9(11)
N1H C13H C14H C15H -69.7(16)
C16H C13H C14H C15H 163.8(13)
C13H C14H C15H N2H 116.2(16)
N1H C13H C16H O5H -128.6(11)
C14H C13H C16H O5H -1.7(16)
N1H C13H C16H O4H 52.4(14)
C14H C13H C16H O4H 179.3(11)
O5H C16H O4H Cu3 -2.0(18)
C13H C16H O4H Cu3 176.8(7)
O4G Cu3 O4H C16H -78.8(8)
O4E Cu3 O4H C16H 97.0(9)
O4F Cu3 O4H C16H 26.9(17)
O36 Cu3 O4H C16H -172.7(8)
Cu4 Cu3 O4H C16H 5.3(8)
O4H C16H O5H Cu4 -4.8(18)
C13H C16H O5H Cu4 176.4(7)
O5G Cu4 O5H C16H 91.3(9)
O5E Cu4 O5H C16H -71.7(9)
O3Z Cu4 O5H C16H -179.1(9)
O3A Cu4 O5H C16H -166.4(9)
Cu3 Cu4 O5H C16H 6.5(8)
O4C Cu1 N3I C21I 165.0(11)
O4A Cu1 N3I C21I -17.5(11)
O4B Cu1 N3I C21I 73.7(11)
O4D Cu1 N3I C21I -102.8(11)
O4C Cu1 N3I C25I -18.0(11)
O4A Cu1 N3I C25I 159.5(11)
O4B Cu1 N3I C25I -109.3(10)
O4D Cu1 N3I C25I 74.2(11)
Cu2 Cu1 N3I C25I -141(4)
C25I N3I C21I C22I 0.0
Cu1 N3I C21I C22I 176.9(16)
N3I C21I C22I C23I 0.0
C21I C22I C23I C24I 0.0
C22I C23I C24I C25I 0.0
C23I C24I C25I N3I 0.0
C21I N3I C25I C24I 0.0
Cu1 N3I C25I C24I -177.1(15)
O4C Cu1 N3J C21J 166.7(11)
O4A Cu1 N3J C21J -16.1(11)
O4B Cu1 N3J C21J 76.7(10)
O4D Cu1 N3J C21J -104.5(10)
O4C Cu1 N3J C25J -20.5(11)
O4A Cu1 N3J C25J 156.6(11)
O4B Cu1 N3J C25J -110.5(11)
O4D Cu1 N3J C25J 68.3(12)
C25J N3J C21J C22J 0.0
Cu1 N3J C21J C22J 172.9(15)
N3J C21J C22J C23J 0.0
C21J C22J C23J C24J 0.0
C22J C23J C24J C25J 0.0
C23J C24J C25J N3J 0.0
C21J N3J C25J C24J 0.0
Cu1 N3J C25J C24J -172.6(16)
O4G Cu3 O36 C31 110.1(12)
O4E Cu3 O36 C31 -73.1(12)
O4H Cu3 O36 C31 -159.1(12)
O4F Cu3 O36 C31 15.8(12)
Cu3 O36 C31 O37 -94.3(19)
